data_1503802
loop_
_publ_author_name
'Nagano, Masanobu'
'Tanaka, Masakazu'
'Doi, Mitsunobu'
'Demizu, Yosuke'
'Kurihara, Masaaki'
'Suemune, Hiroshi'

_publ_section_title
;
 Helical-screw directions of diastereoisomeric cyclic alpha-amino acid
 oligomers.
;
_journal_issue 5
_journal_name_full 'Organic letters'
_journal_page_first 1135
_journal_page_last 1137
_journal_paper_doi 10.1021/ol802963a
_journal_volume 11
_journal_year 2009
_chemical_absolute_configuration rm
_chemical_compound_source synthesis
_chemical_formula_moiety 'C65 H98 N8 O19, 1.5(H2 O)'
_chemical_formula_sum 'C65 H101 N8 O20.5'
_chemical_formula_weight 1322.54
_chemical_melting_point 241
_chemical_name_common Cbz-{(1R,3S)-Ac5cOM}8-OMe
_chemical_name_systematic ?
_space_group_IT_number 1
_symmetry_cell_setting triclinic
_symmetry_space_group_name_Hall 'P 1'
_symmetry_space_group_name_H-M 'P 1'
_atom_sites_solution_hydrogens geom
_atom_sites_solution_primary direct
_atom_sites_solution_secondary difmap
_audit_creation_method SHELXL-97
_cell_angle_alpha 71.492(3)
_cell_angle_beta 87.501(3)
_cell_angle_gamma 89.647(4)
_cell_formula_units_Z 2
_cell_length_a 9.995(16)
_cell_length_b 17.515(3)
_cell_length_c 20.382(3)
_cell_measurement_reflns_used 8905
_cell_measurement_temperature 293(2)
_cell_measurement_theta_max 27.4
_cell_measurement_theta_min 3.0
_cell_volume 3380(5)
_computing_cell_refinement 'CrystalStructure 3.7.0'
_computing_data_collection 'CrystalStructure 3.7.0'
_computing_data_reduction 'CrystalStructure 3.7.0'
_computing_structure_refinement 'SHELXL-97 (Sheldrick, 1997)'
_computing_structure_solution 'SHELXS-97 (Sheldrick, 1990)'
_diffrn_ambient_temperature 293(2)
_diffrn_detector_area_resol_mean 10
_diffrn_measured_fraction_theta_full 0.997
_diffrn_measured_fraction_theta_max 0.997
_diffrn_measurement_device_type 'Rigaku RAXIS-RAPID'
_diffrn_measurement_method \w
_diffrn_radiation_monochromator graphite
_diffrn_radiation_source 'fine-focus sealed tube'
_diffrn_radiation_type MoK\a
_diffrn_radiation_wavelength 0.71075
_diffrn_reflns_av_R_equivalents 0.1128
_diffrn_reflns_av_sigmaI/netI 0.1772
_diffrn_reflns_limit_h_max 10
_diffrn_reflns_limit_h_min -11
_diffrn_reflns_limit_k_max 19
_diffrn_reflns_limit_k_min -19
_diffrn_reflns_limit_l_max 22
_diffrn_reflns_limit_l_min -22
_diffrn_reflns_number 22257
_diffrn_reflns_theta_full 23.26
_diffrn_reflns_theta_max 23.26
_diffrn_reflns_theta_min 3.00
_exptl_absorpt_coefficient_mu 0.097
_exptl_absorpt_correction_type none
_exptl_crystal_colour colorless
_exptl_crystal_density_diffrn 1.299
_exptl_crystal_density_method 'not measured'
_exptl_crystal_description block
_exptl_crystal_F_000 1422
_exptl_crystal_size_max 0.50
_exptl_crystal_size_mid 0.30
_exptl_crystal_size_min 0.20
_refine_diff_density_max 0.800
_refine_diff_density_min -0.498
_refine_diff_density_rms 0.067
_refine_ls_abs_structure_details 'Flack H D (1983), Acta Cryst. A39, 876-881'
_refine_ls_abs_structure_Flack -0.9(16)
_refine_ls_extinction_method none
_refine_ls_goodness_of_fit_ref 1.010
_refine_ls_hydrogen_treatment constr
_refine_ls_matrix_type fullcycle
_refine_ls_number_parameters 1684
_refine_ls_number_reflns 9697
_refine_ls_number_restraints 3
_refine_ls_restrained_S_all 1.010
_refine_ls_R_factor_all 0.1192
_refine_ls_R_factor_gt 0.0800
_refine_ls_shift/su_max 0.008
_refine_ls_shift/su_mean 0.000
_refine_ls_structure_factor_coef Fsqd
_refine_ls_weighting_details 'calc w=1/[\s^2^(Fo^2^)+(0.1478P)^2^+0.5018P] where P=(Fo^2^+2Fc^2^)/3'
_refine_ls_weighting_scheme calc
_refine_ls_wR_factor_gt 0.1990
_refine_ls_wR_factor_ref 0.2313
_reflns_number_gt 6650
_reflns_number_total 9697
_reflns_threshold_expression I>2\s(I)
_cod_data_source_file ol802963a_si_005.cif
_cod_data_source_block nag5
_cod_original_sg_symbol_H-M P1
_cod_original_formula_sum 'C65 H101 N8 O20.50'
_cod_database_code 1503802

loop_
_symmetry_equiv_pos_as_xyz
'x, y, z'

loop_
_atom_site_label
_atom_site_type_symbol
_atom_site_fract_x
_atom_site_fract_y
_atom_site_fract_z
_atom_site_U_iso_or_equiv
_atom_site_adp_type
_atom_site_occupancy
_atom_site_symmetry_multiplicity
_atom_site_calc_flag
_atom_site_refinement_flags
O1W O 0.1924(8) 0.4925(5) 0.3718(4) 0.076(2) Uani 1 1 d .
H1W H 0.1183 0.5101 0.3805 0.114 Uiso 1 1 d .
H2W H 0.2534 0.4564 0.3899 0.114 Uiso 1 1 d .
O2W O -0.0596(10) 0.5459(6) 0.3958(5) 0.095(3) Uani 1 1 d .
H3W H -0.0742 0.5975 0.3997 0.142 Uiso 1 1 d .
H4W H -0.1015 0.5483 0.3610 0.142 Uiso 1 1 d .
O3W O -0.1760(11) 0.5848(7) 0.2723(5) 0.101(3) Uani 1 1 d .
H5W H -0.1333 0.5713 0.2396 0.151 Uiso 1 1 d .
H6W H -0.2442 0.5479 0.2814 0.151 Uiso 1 1 d .
C110 C 0.0010(9) 0.3629(6) 0.6015(5) 0.049(2) Uani 1 1 d .
C210 C -0.0399(10) 0.3172(8) 0.5602(5) 0.059(3) Uani 1 1 d .
H210 H -0.0376 0.3392 0.5122 0.071 Uiso 1 1 calc R
C310 C -0.0828(12) 0.2402(10) 0.5918(9) 0.083(4) Uani 1 1 d .
H310 H -0.1079 0.2102 0.5639 0.100 Uiso 1 1 calc R
C410 C -0.0913(13) 0.2043(8) 0.6618(11) 0.096(5) Uani 1 1 d .
H410 H -0.1229 0.1518 0.6817 0.115 Uiso 1 1 calc R
C510 C -0.0501(12) 0.2504(8) 0.7020(7) 0.077(4) Uani 1 1 d .
H510 H -0.0520 0.2279 0.7500 0.093 Uiso 1 1 calc R
C610 C -0.0078(10) 0.3264(7) 0.6726(5) 0.059(3) Uani 1 1 d .
H610 H 0.0166 0.3559 0.7010 0.071 Uiso 1 1 calc R
C710 C 0.0479(9) 0.4467(8) 0.5686(6) 0.062(3) Uani 1 1 d .
H71A H -0.0083 0.4744 0.5308 0.075 Uiso 1 1 calc R
H71B H 0.0453 0.4757 0.6020 0.075 Uiso 1 1 calc R
O710 O 0.1843(6) 0.4421(4) 0.5428(3) 0.0480(16) Uani 1 1 d .
C810 C 0.2529(9) 0.5108(7) 0.5226(5) 0.046(2) Uani 1 1 d .
O810 O 0.2138(6) 0.5738(4) 0.5306(3) 0.0477(15) Uani 1 1 d .
N111 N 0.3710(7) 0.5035(5) 0.4923(3) 0.0412(17) Uani 1 1 d .
H111 H 0.3865 0.4604 0.4818 0.049 Uiso 1 1 calc R
C111 C 0.4755(8) 0.5658(6) 0.4762(4) 0.041(2) Uani 1 1 d .
C211 C 0.5342(9) 0.5744(6) 0.5415(4) 0.042(2) Uani 1 1 d .
H21A H 0.4638 0.5730 0.5761 0.051 Uiso 1 1 calc R
H21B H 0.5834 0.6247 0.5309 0.051 Uiso 1 1 calc R
C311 C 0.6279(9) 0.5025(6) 0.5672(4) 0.042(2) Uani 1 1 d .
H311 H 0.7087 0.5183 0.5854 0.050 Uiso 1 1 calc R
O311 O 0.5565(6) 0.4409(4) 0.6195(3) 0.0439(14) Uani 1 1 d .
C711 C 0.6418(10) 0.3736(7) 0.6551(5) 0.055(2) Uani 1 1 d .
H71C H 0.5892 0.3342 0.6901 0.082 Uiso 1 1 calc R
H71D H 0.7124 0.3929 0.6763 0.082 Uiso 1 1 calc R
H71E H 0.6798 0.3497 0.6223 0.082 Uiso 1 1 calc R
C411 C 0.6637(9) 0.4775(6) 0.5021(4) 0.046(2) Uani 1 1 d .
H41A H 0.7600 0.4788 0.4933 0.055 Uiso 1 1 calc R
H41B H 0.6313 0.4234 0.5085 0.055 Uiso 1 1 calc R
C511 C 0.5959(9) 0.5381(6) 0.4417(4) 0.042(2) Uani 1 1 d .
H51A H 0.6554 0.5829 0.4183 0.050 Uiso 1 1 calc R
H51B H 0.5680 0.5128 0.4085 0.050 Uiso 1 1 calc R
C611 C 0.4215(9) 0.6460(7) 0.4282(5) 0.047(2) Uani 1 1 d .
O611 O 0.4634(7) 0.7112(4) 0.4303(3) 0.0520(16) Uani 1 1 d .
N112 N 0.3348(7) 0.6398(5) 0.3815(4) 0.0440(18) Uani 1 1 d .
H112 H 0.3080 0.5930 0.3820 0.053 Uiso 1 1 calc R
C112 C 0.2852(10) 0.7128(6) 0.3291(4) 0.049(2) Uani 1 1 d .
C212 C 0.3987(12) 0.7527(8) 0.2782(6) 0.071(3) Uani 1 1 d .
H21C H 0.4836 0.7410 0.3005 0.085 Uiso 1 1 calc R
H21D H 0.3870 0.8106 0.2623 0.085 Uiso 1 1 calc R
C312 C 0.3980(13) 0.7206(7) 0.2171(5) 0.070(3) Uani 1 1 d .
H312 H 0.3806 0.7652 0.1752 0.084 Uiso 1 1 calc R
O312 O 0.5178(11) 0.6813(6) 0.2052(6) 0.102(3) Uani 1 1 d .
C712 C 0.6203(18) 0.7352(13) 0.1733(9) 0.120(6) Uani 1 1 d .
H71F H 0.6987 0.7059 0.1670 0.181 Uiso 1 1 calc R
H71G H 0.6402 0.7676 0.2018 0.181 Uiso 1 1 calc R
H71H H 0.5929 0.7692 0.1291 0.181 Uiso 1 1 calc R
C412 C 0.2820(14) 0.6619(8) 0.2323(5) 0.074(3) Uani 1 1 d .
H41C H 0.2367 0.6655 0.1903 0.089 Uiso 1 1 calc R
H41D H 0.3126 0.6071 0.2527 0.089 Uiso 1 1 calc R
C512 C 0.1907(11) 0.6861(7) 0.2823(5) 0.058(3) Uani 1 1 d .
H51C H 0.1348 0.6411 0.3094 0.069 Uiso 1 1 calc R
H51D H 0.1336 0.7301 0.2580 0.069 Uiso 1 1 calc R
C612 C 0.2139(10) 0.7702(7) 0.3628(5) 0.051(2) Uani 1 1 d .
O612 O 0.2016(7) 0.8414(4) 0.3311(3) 0.0512(16) Uani 1 1 d .
N113 N 0.1594(8) 0.7344(5) 0.4285(4) 0.052(2) Uani 1 1 d .
H113 H 0.1706 0.6837 0.4487 0.062 Uiso 1 1 calc R
C113 C 0.0826(11) 0.7818(7) 0.4639(5) 0.063(3) Uani 1 1 d .
C213 C -0.0475(11) 0.8144(7) 0.4291(6) 0.067(3) Uani 1 1 d .
H21E H -0.0831 0.8569 0.4455 0.080 Uiso 1 1 calc R
H21F H -0.0329 0.8353 0.3792 0.080 Uiso 1 1 calc R
C313 C -0.1415(12) 0.7428(7) 0.4492(6) 0.072(3) Uani 1 1 d .
H313 H -0.2337 0.7601 0.4543 0.087 Uiso 1 1 calc R
O313 O -0.1331(7) 0.6988(5) 0.3998(4) 0.072(2) Uani 1 1 d .
C713 C -0.1982(14) 0.7384(8) 0.3363(7) 0.087(4) Uani 1 1 d .
H71I H -0.1870 0.7070 0.3055 0.131 Uiso 1 1 calc R
H71J H -0.1589 0.7908 0.3149 0.131 Uiso 1 1 calc R
H71K H -0.2919 0.7438 0.3462 0.131 Uiso 1 1 calc R
C413 C -0.0967(13) 0.6866(9) 0.5174(6) 0.081(4) Uani 1 1 d .
H41E H -0.0753 0.6341 0.5133 0.097 Uiso 1 1 calc R
H41F H -0.1668 0.6799 0.5532 0.097 Uiso 1 1 calc R
C513 C 0.0275(12) 0.7253(7) 0.5351(5) 0.068(3) Uani 1 1 d .
H51E H 0.0928 0.6848 0.5564 0.082 Uiso 1 1 calc R
H51F H 0.0041 0.7556 0.5663 0.082 Uiso 1 1 calc R
C613 C 0.1706(11) 0.8502(8) 0.4745(5) 0.060(3) Uani 1 1 d .
O613 O 0.1184(8) 0.9097(5) 0.4825(4) 0.066(2) Uani 1 1 d .
N114 N 0.3028(8) 0.8392(6) 0.4729(4) 0.061(2) Uani 1 1 d .
H114 H 0.3337 0.7974 0.4641 0.073 Uiso 1 1 calc R
C114 C 0.3983(12) 0.8972(8) 0.4860(6) 0.072(4) Uani 1 1 d .
C214 C 0.3748(15) 0.9025(9) 0.5587(6) 0.093(5) Uani 1 1 d .
H21G H 0.2800 0.9066 0.5693 0.112 Uiso 1 1 calc R
H21H H 0.4211 0.9487 0.5636 0.112 Uiso 1 1 calc R
C314 C 0.4327(15) 0.8228(11) 0.6065(7) 0.086(5) Uani 1 1 d .
H314 H 0.4707 0.8316 0.6470 0.104 Uiso 1 1 calc R
O314 O 0.3429(12) 0.7585(8) 0.6272(5) 0.101(3) Uani 1 1 d .
C714 C 0.2447(19) 0.7586(12) 0.6802(9) 0.124(6) Uani 1 1 d .
H71L H 0.1869 0.7125 0.6893 0.186 Uiso 1 1 calc R
H71M H 0.1927 0.8068 0.6653 0.186 Uiso 1 1 calc R
H71N H 0.2885 0.7565 0.7217 0.186 Uiso 1 1 calc R
C414 C 0.5475(14) 0.8030(11) 0.5588(7) 0.101(5) Uani 1 1 d .
H41G H 0.6343 0.8063 0.5773 0.122 Uiso 1 1 calc R
H41H H 0.5356 0.7490 0.5565 0.122 Uiso 1 1 calc R
C514 C 0.5392(11) 0.8631(9) 0.4886(7) 0.079(4) Uani 1 1 d .
H51G H 0.5542 0.8377 0.4531 0.095 Uiso 1 1 calc R
H51H H 0.6055 0.9055 0.4817 0.095 Uiso 1 1 calc R
C614 C 0.3899(10) 0.9778(8) 0.4285(6) 0.068(3) Uani 1 1 d .
O614 O 0.4321(7) 1.0394(6) 0.4383(4) 0.072(2) Uani 1 1 d .
N115 N 0.3352(8) 0.9797(6) 0.3687(4) 0.055(2) Uani 1 1 d .
H115 H 0.3059 0.9357 0.3641 0.067 Uiso 1 1 calc R
C115 C 0.3247(9) 1.0536(8) 0.3124(5) 0.057(3) Uani 1 1 d .
C215 C 0.4557(10) 1.0859(8) 0.2776(6) 0.064(3) Uani 1 1 d .
H21I H 0.4562 1.1443 0.2635 0.077 Uiso 1 1 calc R
H21J H 0.5276 1.0662 0.3089 0.077 Uiso 1 1 calc R
C315 C 0.4740(11) 1.0585(9) 0.2166(5) 0.072(4) Uani 1 1 d .
H315 H 0.5284 1.0981 0.1807 0.087 Uiso 1 1 calc R
O315 O 0.5558(15) 0.9847(8) 0.2480(8) 0.145(5) Uani 1 1 d .
C715 C 0.6358(18) 0.9592(17) 0.2088(12) 0.162(10) Uani 1 1 d .
H71O H 0.6809 0.9121 0.2362 0.244 Uiso 1 1 calc R
H71P H 0.7006 1.0003 0.1861 0.244 Uiso 1 1 calc R
H71Q H 0.5857 0.9459 0.1747 0.244 Uiso 1 1 calc R
C415 C 0.3280(16) 1.0656(13) 0.1968(8) 0.111(5) Uani 1 1 d .
H41I H 0.3084 1.1215 0.1723 0.133 Uiso 1 1 calc R
H41J H 0.3135 1.0346 0.1659 0.133 Uiso 1 1 calc R
C515 C 0.2437(10) 1.0386(7) 0.2536(5) 0.054(3) Uani 1 1 d .
H51I H 0.2233 0.9818 0.2638 0.065 Uiso 1 1 calc R
H51J H 0.1608 1.0686 0.2472 0.065 Uiso 1 1 calc R
C615 C 0.2447(9) 1.1167(7) 0.3373(5) 0.048(2) Uani 1 1 d .
O615 O 0.2636(7) 1.1875(5) 0.3070(3) 0.0571(18) Uani 1 1 d .
N116 N 0.1579(7) 1.0888(5) 0.3903(4) 0.049(2) Uani 1 1 d .
H116 H 0.1525 1.0378 0.4115 0.059 Uiso 1 1 calc R
C116 C 0.0712(9) 1.1434(7) 0.4132(5) 0.056(3) Uani 1 1 d .
C216 C -0.0364(11) 1.1786(8) 0.3605(6) 0.072(4) Uani 1 1 d .
H21K H 0.0021 1.1939 0.3136 0.086 Uiso 1 1 calc R
H21L H -0.0769 1.2256 0.3683 0.086 Uiso 1 1 calc R
C316 C -0.1410(15) 1.1105(12) 0.3724(9) 0.111(6) Uani 1 1 d .
H316 H -0.2236 1.1355 0.3517 0.134 Uiso 1 1 calc R
O316 O -0.0783(17) 1.0711(10) 0.3252(11) 0.169(6) Uani 1 1 d .
C716 C -0.168(2) 1.0171(14) 0.3113(13) 0.149(8) Uani 1 1 d .
H71R H -0.1246 0.9918 0.2808 0.224 Uiso 1 1 calc R
H71S H -0.2450 1.0459 0.2899 0.224 Uiso 1 1 calc R
H71T H -0.1958 0.9768 0.3539 0.224 Uiso 1 1 calc R
C416 C -0.154(2) 1.1012(15) 0.4507(11) 0.139(7) Uani 1 1 d .
H41K H -0.1979 1.1480 0.4574 0.167 Uiso 1 1 calc R
H41L H -0.2072 1.0538 0.4753 0.167 Uiso 1 1 calc R
C516 C -0.0153(10) 1.0935(8) 0.4770(6) 0.065(3) Uani 1 1 d .
H51K H 0.0125 1.0377 0.4924 0.079 Uiso 1 1 calc R
H51L H -0.0098 1.1154 0.5150 0.079 Uiso 1 1 calc R
C616 C 0.1550(10) 1.2050(7) 0.4322(5) 0.056(3) Uani 1 1 d .
O616 O 0.1114(8) 1.2730(5) 0.4282(3) 0.063(2) Uani 1 1 d .
N117 N 0.2737(7) 1.1796(5) 0.4590(3) 0.0435(18) Uani 1 1 d .
H117 H 0.2978 1.1310 0.4637 0.052 Uiso 1 1 calc R
C117 C 0.3659(9) 1.2335(6) 0.4810(5) 0.047(2) Uani 1 1 d .
C217 C 0.3091(9) 1.2534(6) 0.5438(5) 0.047(2) Uani 1 1 d .
H21M H 0.2532 1.2096 0.5731 0.056 Uiso 1 1 calc R
H21N H 0.2563 1.3021 0.5300 0.056 Uiso 1 1 calc R
C317 C 0.4350(9) 1.2653(6) 0.5821(4) 0.049(2) Uani 1 1 d .
H317 H 0.4459 1.3223 0.5780 0.058 Uiso 1 1 calc R
O317 O 0.4300(6) 1.2168(4) 0.6538(3) 0.0482(15) Uani 1 1 d .
C717 C 0.3269(10) 1.2418(7) 0.6928(5) 0.059(3) Uani 1 1 d .
H71U H 0.3265 1.2079 0.7402 0.088 Uiso 1 1 calc R
H71V H 0.2418 1.2378 0.6740 0.088 Uiso 1 1 calc R
H71W H 0.3429 1.2966 0.6906 0.088 Uiso 1 1 calc R
C417 C 0.5535(9) 1.2374(6) 0.5472(5) 0.046(2) Uani 1 1 d .
H41M H 0.6132 1.2052 0.5813 0.055 Uiso 1 1 calc R
H41N H 0.6033 1.2831 0.5163 0.055 Uiso 1 1 calc R
C517 C 0.4933(9) 1.1868(6) 0.5062(5) 0.045(2) Uani 1 1 d .
H51M H 0.5527 1.1851 0.4678 0.054 Uiso 1 1 calc R
H51N H 0.4731 1.1323 0.5357 0.054 Uiso 1 1 calc R
C617 C 0.4016(11) 1.3074(7) 0.4216(5) 0.056(3) Uani 1 1 d .
O717 O 0.4242(8) 1.3719(5) 0.4293(3) 0.0602(19) Uani 1 1 d .
N118 N 0.4238(10) 1.2959(6) 0.3597(4) 0.066(2) Uani 1 1 d .
H118 H 0.4065 1.2490 0.3570 0.079 Uiso 1 1 calc R
C118 C 0.4753(12) 1.3574(7) 0.2967(6) 0.065(3) Uani 1 1 d .
C218 C 0.5226(15) 1.3160(9) 0.2414(6) 0.084(4) Uani 1 1 d .
H21O H 0.6101 1.2920 0.2516 0.101 Uiso 1 1 calc R
H21P H 0.4594 1.2745 0.2405 0.101 Uiso 1 1 calc R
C318 C 0.5280(12) 1.3821(7) 0.1744(5) 0.063(3) Uani 1 1 d .
H318 H 0.6186 1.4048 0.1627 0.076 Uiso 1 1 calc R
O318 O 0.4874(8) 1.3408(5) 0.1247(4) 0.074(2) Uani 1 1 d .
C718 C 0.5069(12) 1.3902(8) 0.0562(6) 0.072(3) Uani 1 1 d .
H711 H 0.4819 1.3613 0.0256 0.107 Uiso 1 1 calc R
H712 H 0.5996 1.4057 0.0472 0.107 Uiso 1 1 calc R
H713 H 0.4528 1.4374 0.0485 0.107 Uiso 1 1 calc R
C418 C 0.4348(14) 1.4409(9) 0.1834(6) 0.080(4) Uani 1 1 d .
H41O H 0.3632 1.4466 0.1516 0.096 Uiso 1 1 calc R
H41P H 0.4801 1.4925 0.1723 0.096 Uiso 1 1 calc R
C518 C 0.3744(14) 1.4170(8) 0.2583(6) 0.081(4) Uani 1 1 d .
H51O H 0.3682 1.4631 0.2750 0.098 Uiso 1 1 calc R
H51P H 0.2864 1.3925 0.2620 0.098 Uiso 1 1 calc R
C618 C 0.5929(13) 1.3948(8) 0.3157(6) 0.070(3) Uani 1 1 d .
O618 O 0.6206(10) 1.4679(6) 0.2895(4) 0.084(2) Uani 1 1 d .
O818 O 0.6769(8) 1.3434(5) 0.3566(4) 0.068(2) Uani 1 1 d .
C818 C 0.7958(13) 1.3726(9) 0.3760(8) 0.086(4) Uani 1 1 d .
H81A H 0.8456 1.3282 0.4044 0.129 Uiso 1 1 calc R
H81B H 0.7732 1.4088 0.4015 0.129 Uiso 1 1 calc R
H81C H 0.8491 1.4006 0.3352 0.129 Uiso 1 1 calc R
C120 C -0.1964(10) 0.8996(6) 0.7185(5) 0.053(2) Uani 1 1 d .
C220 C -0.2317(13) 0.9313(9) 0.6499(6) 0.085(4) Uani 1 1 d .
H220 H -0.1920 0.9116 0.6165 0.102 Uiso 1 1 calc R
C320 C -0.3255(15) 0.9920(10) 0.6311(7) 0.097(5) Uani 1 1 d .
H320 H -0.3509 1.0115 0.5855 0.117 Uiso 1 1 calc R
C420 C -0.3816(13) 1.0239(8) 0.6797(6) 0.074(3) Uani 1 1 d .
H420 H -0.4453 1.0643 0.6672 0.089 Uiso 1 1 calc R
C520 C -0.3428(12) 0.9956(8) 0.7455(7) 0.075(3) Uani 1 1 d .
H520 H -0.3796 1.0172 0.7783 0.090 Uiso 1 1 calc R
C620 C -0.2474(12) 0.9336(7) 0.7656(6) 0.067(3) Uani 1 1 d .
H620 H -0.2195 0.9161 0.8109 0.081 Uiso 1 1 calc R
C720 C -0.1033(10) 0.8283(6) 0.7365(5) 0.057(3) Uani 1 1 d .
H72A H -0.1538 0.7786 0.7459 0.068 Uiso 1 1 calc R
H72B H -0.0391 0.8326 0.6983 0.068 Uiso 1 1 calc R
O720 O -0.0336(7) 0.8291(4) 0.7984(3) 0.0544(17) Uani 1 1 d .
C820 C 0.0315(9) 0.7589(6) 0.8288(5) 0.047(2) Uani 1 1 d .
O820 O 0.0281(6) 0.7008(4) 0.8087(3) 0.0449(14) Uani 1 1 d .
N121 N 0.0961(8) 0.7647(5) 0.8828(4) 0.0478(19) Uani 1 1 d .
H121 H 0.0883 0.8070 0.8954 0.057 Uiso 1 1 calc R
C121 C 0.1802(9) 0.6985(6) 0.9202(5) 0.046(2) Uani 1 1 d .
C221 C 0.3094(9) 0.6894(6) 0.8796(5) 0.047(2) Uani 1 1 d .
H22A H 0.2953 0.6516 0.8546 0.057 Uiso 1 1 calc R
H22B H 0.3361 0.7409 0.8465 0.057 Uiso 1 1 calc R
C321 C 0.4166(11) 0.6588(7) 0.9318(5) 0.059(3) Uani 1 1 d .
H321 H 0.4443 0.6047 0.9328 0.071 Uiso 1 1 calc R
O321 O 0.5315(8) 0.7118(5) 0.9184(4) 0.071(2) Uani 1 1 d .
C721 C 0.6079(13) 0.7115(11) 0.8591(7) 0.095(4) Uani 1 1 d .
H72C H 0.6816 0.7485 0.8518 0.143 Uiso 1 1 calc R
H72D H 0.5528 0.7274 0.8196 0.143 Uiso 1 1 calc R
H72E H 0.6414 0.6583 0.8652 0.143 Uiso 1 1 calc R
C421 C 0.3524(10) 0.6564(7) 1.0020(5) 0.059(3) Uani 1 1 d .
H42A H 0.3214 0.6024 1.0277 0.071 Uiso 1 1 calc R
H42B H 0.4161 0.6734 1.0292 0.071 Uiso 1 1 calc R
C521 C 0.2348(10) 0.7144(6) 0.9852(5) 0.054(2) Uani 1 1 d .
H52A H 0.2643 0.7698 0.9747 0.064 Uiso 1 1 calc R
H52B H 0.1679 0.7019 1.0231 0.064 Uiso 1 1 calc R
C621 C 0.0988(10) 0.6198(6) 0.9459(4) 0.046(2) Uani 1 1 d .
O621 O 0.1480(6) 0.5552(4) 0.9440(3) 0.0466(15) Uani 1 1 d .
N122 N -0.0270(8) 0.6240(5) 0.9697(4) 0.0455(18) Uani 1 1 d .
H122 H -0.0598 0.6706 0.9659 0.055 Uiso 1 1 calc R
C122 C -0.1101(10) 0.5539(6) 1.0013(5) 0.048(2) Uani 1 1 d .
C222 C -0.0500(14) 0.4952(7) 1.0659(5) 0.069(3) Uani 1 1 d .
H22C H -0.0647 0.4401 1.0670 0.083 Uiso 1 1 calc R
H22D H 0.0457 0.5044 1.0653 0.083 Uiso 1 1 calc R
C322 C -0.1185(14) 0.5094(9) 1.1295(6) 0.079(4) Uani 1 1 d .
H322 H -0.1705 0.4614 1.1561 0.095 Uiso 1 1 calc R
O322 O -0.0338(12) 0.5313(8) 1.1731(6) 0.120(4) Uani 1 1 d .
C722 C 0.053(2) 0.4680(14) 1.2091(10) 0.139(7) Uani 1 1 d .
H72F H 0.1092 0.4869 1.2379 0.208 Uiso 1 1 calc R
H72G H 0.1084 0.4517 1.1762 0.208 Uiso 1 1 calc R
H72H H 0.0008 0.4229 1.2373 0.208 Uiso 1 1 calc R
C422 C -0.2105(13) 0.5793(7) 1.1038(5) 0.065(3) Uani 1 1 d .
H42C H -0.1668 0.6295 1.1014 0.078 Uiso 1 1 calc R
H42D H -0.2914 0.5726 1.1333 0.078 Uiso 1 1 calc R
C522 C -0.2420(11) 0.5770(7) 1.0305(5) 0.060(3) Uani 1 1 d .
H52C H -0.3112 0.5373 1.0333 0.072 Uiso 1 1 calc R
H52D H -0.2716 0.6292 1.0016 0.072 Uiso 1 1 calc R
O622 O -0.1911(6) 0.4398(4) 0.9705(3) 0.0482(15) Uani 1 1 d .
C622 C -0.1423(9) 0.5087(6) 0.9495(5) 0.045(2) Uani 1 1 d .
N123 N -0.1157(7) 0.5470(4) 0.8814(4) 0.0404(17) Uani 1 1 d .
H123 H -0.0879 0.5961 0.8677 0.049 Uiso 1 1 calc R
C123 C -0.1342(8) 0.5041(5) 0.8304(4) 0.0345(18) Uani 1 1 d .
C223 C -0.2785(9) 0.4932(6) 0.8156(5) 0.050(2) Uani 1 1 d .
H22E H -0.3003 0.4365 0.8267 0.060 Uiso 1 1 calc R
H22F H -0.3382 0.5164 0.8429 0.060 Uiso 1 1 calc R
C323 C -0.2921(12) 0.5358(7) 0.7398(6) 0.064(3) Uani 1 1 d .
H323 H -0.3564 0.5082 0.7201 0.077 Uiso 1 1 calc R
O323 O -0.3304(9) 0.6177(5) 0.7300(5) 0.090(3) Uani 1 1 d .
C723 C -0.4755(15) 0.6262(12) 0.7303(11) 0.125(6) Uani 1 1 d .
H72I H -0.4980 0.6817 0.7223 0.187 Uiso 1 1 calc R
H72J H -0.5139 0.5941 0.7744 0.187 Uiso 1 1 calc R
H72K H -0.5103 0.6085 0.6944 0.187 Uiso 1 1 calc R
C423 C -0.1561(10) 0.5367(7) 0.7075(5) 0.057(3) Uani 1 1 d .
H42E H -0.1475 0.5783 0.6628 0.068 Uiso 1 1 calc R
H42F H -0.1346 0.4850 0.7019 0.068 Uiso 1 1 calc R
C523 C -0.0683(10) 0.5546(6) 0.7591(4) 0.046(2) Uani 1 1 d .
H52E H -0.0684 0.6116 0.7539 0.056 Uiso 1 1 calc R
H52F H 0.0231 0.5378 0.7538 0.056 Uiso 1 1 calc R
C623 C -0.0564(9) 0.4236(6) 0.8533(4) 0.039(2) Uani 1 1 d .
O623 O -0.0952(6) 0.3655(4) 0.8378(3) 0.0430(14) Uani 1 1 d .
N124 N 0.0563(7) 0.4253(4) 0.8863(3) 0.0379(16) Uani 1 1 d .
H124 H 0.0764 0.4673 0.8971 0.045 Uiso 1 1 calc R
C124 C 0.1461(8) 0.3550(5) 0.9039(4) 0.039(2) Uani 1 1 d .
C224 C 0.2173(9) 0.3484(6) 0.8367(4) 0.044(2) Uani 1 1 d .
H22G H 0.2592 0.2962 0.8455 0.053 Uiso 1 1 calc R
H22H H 0.1534 0.3550 0.8009 0.053 Uiso 1 1 calc R
C324 C 0.3216(9) 0.4148(6) 0.8147(5) 0.053(2) Uani 1 1 d .
H324 H 0.4009 0.3980 0.7929 0.064 Uiso 1 1 calc R
O324 O 0.2680(7) 0.4874(4) 0.7700(3) 0.0610(19) Uani 1 1 d .
C724 C 0.2668(13) 0.4907(9) 0.7042(6) 0.080(4) Uani 1 1 d .
H72L H 0.2306 0.5412 0.6773 0.121 Uiso 1 1 calc R
H72M H 0.2125 0.4475 0.7002 0.121 Uiso 1 1 calc R
H72N H 0.3566 0.4856 0.6874 0.121 Uiso 1 1 calc R
C424 C 0.3566(9) 0.4299(6) 0.8835(5) 0.049(2) Uani 1 1 d .
H42G H 0.4494 0.4165 0.8937 0.059 Uiso 1 1 calc R
H42H H 0.3431 0.4860 0.8797 0.059 Uiso 1 1 calc R
C524 C 0.2642(9) 0.3765(6) 0.9400(4) 0.043(2) Uani 1 1 d .
H52G H 0.2333 0.4047 0.9717 0.051 Uiso 1 1 calc R
H52H H 0.3103 0.3282 0.9659 0.051 Uiso 1 1 calc R
C624 C 0.0751(9) 0.2796(5) 0.9484(4) 0.0388(19) Uani 1 1 d .
O624 O 0.1140(6) 0.2130(4) 0.9481(3) 0.0407(14) Uani 1 1 d .
N125 N -0.0263(7) 0.2894(4) 0.9892(3) 0.0358(15) Uani 1 1 d .
H125 H -0.0524 0.3372 0.9862 0.043 Uiso 1 1 calc R
C125 C -0.0945(8) 0.2196(5) 1.0394(4) 0.0356(19) Uani 1 1 d .
C225 C -0.0016(9) 0.1763(6) 1.1012(4) 0.043(2) Uani 1 1 d .
H22I H -0.0232 0.1194 1.1202 0.052 Uiso 1 1 calc R
H22J H 0.0922 0.1824 1.0859 0.052 Uiso 1 1 calc R
C325 C -0.0323(10) 0.2192(7) 1.1543(5) 0.055(3) Uani 1 1 d .
H325 H -0.0043 0.1867 1.2002 0.066 Uiso 1 1 calc R
O325 O 0.0217(8) 0.2975(5) 1.1358(4) 0.067(2) Uani 1 1 d .
C725 C 0.1644(12) 0.3004(8) 1.1380(6) 0.073(3) Uani 1 1 d .
H72O H 0.1939 0.3556 1.1240 0.110 Uiso 1 1 calc R
H72P H 0.2044 0.2744 1.1072 0.110 Uiso 1 1 calc R
H72Q H 0.1908 0.2734 1.1843 0.110 Uiso 1 1 calc R
C425 C -0.1795(11) 0.2273(8) 1.1537(5) 0.065(3) Uani 1 1 d .
H42I H -0.2082 0.2688 1.1732 0.079 Uiso 1 1 calc R
H42J H -0.2226 0.1769 1.1805 0.079 Uiso 1 1 calc R
C525 C -0.2146(9) 0.2500(6) 1.0780(4) 0.044(2) Uani 1 1 d .
H52I H -0.2244 0.3078 1.0584 0.053 Uiso 1 1 calc R
H52J H -0.2978 0.2242 1.0736 0.053 Uiso 1 1 calc R
C625 C -0.1477(8) 0.1636(5) 1.0054(4) 0.0344(18) Uani 1 1 d .
O625 O -0.1587(6) 0.0914(4) 1.0348(3) 0.0419(14) Uani 1 1 d .
N126 N -0.1908(7) 0.1982(4) 0.9410(3) 0.0353(15) Uani 1 1 d .
H126 H -0.1799 0.2492 0.9215 0.042 Uiso 1 1 calc R
C126 C -0.2556(8) 0.1511(5) 0.9034(4) 0.0337(18) Uani 1 1 d .
C226 C -0.3890(8) 0.1154(5) 0.9384(4) 0.040(2) Uani 1 1 d .
H22K H -0.3805 0.0921 0.9880 0.049 Uiso 1 1 calc R
H22L H -0.4187 0.0737 0.9202 0.049 Uiso 1 1 calc R
C326 C -0.4888(9) 0.1846(6) 0.9226(5) 0.045(2) Uani 1 1 d .
H326 H -0.5775 0.1658 0.9156 0.054 Uiso 1 1 calc R
O326 O -0.4969(6) 0.2231(4) 0.9758(3) 0.0509(16) Uani 1 1 d .
C726 C -0.5739(10) 0.1760(7) 1.0357(5) 0.060(3) Uani 1 1 d .
H72R H -0.5760 0.2028 1.0702 0.090 Uiso 1 1 calc R
H72S H -0.5337 0.1241 1.0540 0.090 Uiso 1 1 calc R
H72T H -0.6635 0.1696 1.0231 0.090 Uiso 1 1 calc R
C426 C -0.4342(9) 0.2472(6) 0.8567(5) 0.045(2) Uani 1 1 d .
H42K H -0.4143 0.2971 0.8654 0.054 Uiso 1 1 calc R
H42L H -0.4993 0.2579 0.8210 0.054 Uiso 1 1 calc R
C526 C -0.3055(8) 0.2119(6) 0.8336(4) 0.0383(19) Uani 1 1 d .
H52K H -0.2393 0.2538 0.8128 0.046 Uiso 1 1 calc R
H52L H -0.3245 0.1842 0.8007 0.046 Uiso 1 1 calc R
C626 C -0.1635(9) 0.0877(6) 0.8891(4) 0.041(2) Uani 1 1 d .
O626 O -0.2084(6) 0.0320(4) 0.8737(3) 0.0490(15) Uani 1 1 d .
N127 N -0.0314(7) 0.1011(4) 0.8891(3) 0.0393(16) Uani 1 1 d .
H127 H -0.0036 0.1452 0.8942 0.047 Uiso 1 1 calc R
C127 C 0.0657(9) 0.0420(5) 0.8806(4) 0.0386(19) Uani 1 1 d .
C227 C 0.0699(10) 0.0304(6) 0.8082(5) 0.052(2) Uani 1 1 d .
H22M H 0.0514 0.0806 0.7725 0.062 Uiso 1 1 calc R
H22N H 0.0047 -0.0097 0.8067 0.062 Uiso 1 1 calc R
C327 C 0.2146(11) 0.0019(7) 0.7981(5) 0.061(3) Uani 1 1 d .
H327 H 0.2148 -0.0560 0.8049 0.074 Uiso 1 1 calc R
O327 O 0.2705(10) 0.0452(5) 0.7312(5) 0.089(3) Uani 1 1 d .
C727 C 0.2086(19) 0.0212(9) 0.6785(7) 0.108(6) Uani 1 1 d .
H72U H 0.2474 0.0512 0.6340 0.161 Uiso 1 1 calc R
H72V H 0.1142 0.0315 0.6798 0.161 Uiso 1 1 calc R
H72W H 0.2227 -0.0353 0.6866 0.161 Uiso 1 1 calc R
C427 C 0.2991(10) 0.0207(7) 0.8532(6) 0.062(3) Uani 1 1 d .
H42M H 0.3255 -0.0287 0.8878 0.075 Uiso 1 1 calc R
H42N H 0.3790 0.0511 0.8317 0.075 Uiso 1 1 calc R
C527 C 0.2084(9) 0.0703(6) 0.8861(5) 0.053(2) Uani 1 1 d .
H52M H 0.2191 0.1273 0.8614 0.063 Uiso 1 1 calc R
H52N H 0.2289 0.0605 0.9342 0.063 Uiso 1 1 calc R
C627 C 0.0448(8) -0.0387(5) 0.9383(4) 0.0364(19) Uani 1 1 d .
O627 O 0.0775(7) -0.1017(4) 0.9263(3) 0.0500(15) Uani 1 1 d .
N128 N -0.0057(7) -0.0381(4) 0.9998(4) 0.0431(17) Uani 1 1 d .
H128 H -0.0265 0.0068 1.0062 0.052 Uiso 1 1 calc R
C128 C -0.0260(10) -0.1152(6) 1.0573(5) 0.050(2) Uani 1 1 d .
C228 C 0.1106(10) -0.1529(6) 1.0815(5) 0.054(2) Uani 1 1 d .
H22O H 0.1001 -0.2084 1.1108 0.065 Uiso 1 1 calc R
H22P H 0.1708 -0.1508 1.0423 0.065 Uiso 1 1 calc R
C328 C 0.1619(12) -0.1003(6) 1.1219(6) 0.062(3) Uani 1 1 d .
H328 H 0.2134 -0.1323 1.1609 0.074 Uiso 1 1 calc R
O328 O 0.2407(8) -0.0338(5) 1.0780(4) 0.071(2) Uani 1 1 d .
C728 C 0.3716(14) -0.0565(10) 1.0597(8) 0.095(4) Uani 1 1 d .
H721 H 0.4194 -0.0096 1.0310 0.143 Uiso 1 1 calc R
H722 H 0.3637 -0.0945 1.0350 0.143 Uiso 1 1 calc R
H723 H 0.4195 -0.0806 1.1010 0.143 Uiso 1 1 calc R
C428 C 0.0390(12) -0.0659(7) 1.1475(6) 0.063(3) Uani 1 1 d .
H42O H 0.0431 -0.0075 1.1308 0.076 Uiso 1 1 calc R
H42P H 0.0337 -0.0835 1.1977 0.076 Uiso 1 1 calc R
C528 C -0.0836(10) -0.0957(6) 1.1201(5) 0.056(3) Uani 1 1 d .
H52O H -0.1226 -0.1432 1.1543 0.067 Uiso 1 1 calc R
H52P H -0.1511 -0.0543 1.1072 0.067 Uiso 1 1 calc R
C628 C -0.1127(10) -0.1698(6) 1.0328(5) 0.052(2) Uani 1 1 d .
O628 O -0.0920(8) -0.2391(4) 1.0371(4) 0.0644(19) Uani 1 1 d .
O828 O -0.2247(7) -0.1307(4) 1.0054(4) 0.0625(19) Uani 1 1 d .
C828 C -0.3104(13) -0.1744(8) 0.9744(7) 0.082(4) Uani 1 1 d .
H82A H -0.3885 -0.1431 0.9583 0.123 Uiso 1 1 calc R
H82B H -0.3368 -0.2246 1.0082 0.123 Uiso 1 1 calc R
H82C H -0.2628 -0.1845 0.9361 0.123 Uiso 1 1 calc R

loop_
_atom_site_aniso_label
_atom_site_aniso_U_11
_atom_site_aniso_U_22
_atom_site_aniso_U_33
_atom_site_aniso_U_23
_atom_site_aniso_U_13
_atom_site_aniso_U_12
O1W 0.077(5) 0.063(5) 0.089(5) -0.023(4) -0.023(4) 0.020(4)
O2W 0.106(7) 0.071(6) 0.095(6) -0.012(5) 0.006(5) 0.027(5)
O3W 0.115(8) 0.105(8) 0.087(6) -0.039(6) 0.007(5) -0.001(6)
C110 0.027(5) 0.058(7) 0.057(6) -0.013(5) 0.004(4) 0.013(4)
C210 0.043(6) 0.091(10) 0.050(5) -0.034(6) 0.002(4) 0.017(6)
C310 0.047(7) 0.092(12) 0.129(12) -0.063(10) 0.008(7) 0.019(7)
C410 0.063(9) 0.043(8) 0.167(16) -0.019(10) 0.028(9) 0.005(6)
C510 0.059(7) 0.061(9) 0.079(7) 0.020(7) 0.032(6) 0.021(6)
C610 0.049(6) 0.076(9) 0.047(5) -0.014(6) -0.005(4) 0.022(6)
C710 0.026(5) 0.081(9) 0.068(6) -0.009(6) 0.008(4) 0.010(5)
O710 0.037(3) 0.052(5) 0.054(3) -0.016(3) -0.003(3) 0.014(3)
C810 0.035(5) 0.053(7) 0.049(5) -0.014(4) -0.001(4) 0.008(5)
O810 0.045(4) 0.044(4) 0.050(3) -0.011(3) -0.002(3) 0.016(3)
N111 0.039(4) 0.040(5) 0.048(4) -0.020(3) -0.002(3) 0.012(3)
C111 0.029(5) 0.049(6) 0.038(4) -0.004(4) -0.003(3) 0.010(4)
C211 0.039(5) 0.043(6) 0.048(5) -0.019(4) -0.011(4) 0.014(4)
C311 0.033(5) 0.042(6) 0.052(5) -0.017(4) -0.004(4) 0.006(4)
O311 0.038(3) 0.046(4) 0.044(3) -0.009(3) -0.004(2) 0.014(3)
C711 0.052(6) 0.054(7) 0.055(5) -0.010(5) -0.018(4) 0.019(5)
C411 0.046(5) 0.041(6) 0.051(5) -0.017(4) -0.008(4) 0.020(4)
C511 0.042(5) 0.043(6) 0.043(5) -0.017(4) -0.007(4) 0.014(4)
C611 0.036(5) 0.048(7) 0.050(5) -0.008(4) 0.007(4) 0.015(5)
O611 0.060(4) 0.037(4) 0.057(4) -0.010(3) -0.009(3) 0.014(3)
N112 0.037(4) 0.039(5) 0.051(4) -0.006(3) -0.008(3) 0.009(3)
C112 0.057(6) 0.049(6) 0.033(4) -0.001(4) 0.000(4) 0.004(5)
C212 0.075(8) 0.054(7) 0.075(7) -0.011(6) 0.004(6) 0.010(6)
C312 0.093(9) 0.063(8) 0.045(5) -0.005(5) 0.006(5) 0.028(7)
O312 0.097(7) 0.073(7) 0.138(8) -0.039(6) 0.010(6) 0.027(6)
C712 0.088(11) 0.139(17) 0.120(12) -0.023(12) 0.012(9) 0.013(11)
C412 0.102(10) 0.070(9) 0.045(6) -0.010(5) -0.010(6) 0.019(7)
C512 0.067(7) 0.062(7) 0.050(5) -0.024(5) -0.018(5) 0.017(5)
C612 0.053(6) 0.058(8) 0.044(5) -0.020(5) -0.007(4) 0.007(5)
O612 0.062(4) 0.036(4) 0.050(3) -0.005(3) -0.012(3) 0.014(3)
N113 0.054(5) 0.050(5) 0.052(4) -0.014(4) -0.009(4) 0.024(4)
C113 0.066(7) 0.072(8) 0.051(6) -0.019(5) -0.007(5) 0.036(6)
C213 0.060(7) 0.058(8) 0.075(7) -0.012(6) -0.010(5) 0.032(6)
C313 0.066(7) 0.048(7) 0.088(8) -0.002(6) 0.005(6) 0.022(6)
O313 0.057(5) 0.054(5) 0.095(6) -0.010(4) -0.010(4) 0.008(4)
C713 0.083(9) 0.062(9) 0.104(9) -0.006(7) -0.023(7) 0.014(7)
C413 0.065(8) 0.089(10) 0.077(7) -0.011(7) 0.004(6) 0.030(7)
C513 0.086(8) 0.071(8) 0.037(5) -0.004(5) 0.004(5) 0.044(7)
C613 0.056(7) 0.090(9) 0.042(5) -0.030(5) -0.012(4) 0.033(6)
O613 0.070(5) 0.065(5) 0.069(4) -0.031(4) -0.008(3) 0.039(4)
N114 0.057(6) 0.083(7) 0.057(5) -0.041(5) -0.023(4) 0.039(5)
C114 0.070(7) 0.095(10) 0.071(7) -0.053(7) -0.032(6) 0.053(7)
C214 0.105(10) 0.120(12) 0.078(8) -0.059(8) -0.047(7) 0.076(9)
C314 0.090(10) 0.124(14) 0.066(8) -0.057(9) -0.042(7) 0.055(10)
O314 0.114(8) 0.109(9) 0.086(6) -0.040(6) -0.022(6) 0.054(7)
C714 0.133(15) 0.130(16) 0.107(11) -0.038(11) 0.000(10) 0.054(12)
C414 0.092(10) 0.139(14) 0.104(10) -0.076(10) -0.053(8) 0.078(10)
C514 0.057(7) 0.108(11) 0.100(9) -0.069(8) -0.044(6) 0.052(7)
C614 0.038(6) 0.088(10) 0.091(8) -0.047(7) -0.013(5) 0.035(6)
O614 0.051(4) 0.088(6) 0.100(6) -0.062(5) -0.033(4) 0.034(4)
N115 0.038(4) 0.071(6) 0.071(5) -0.041(5) -0.013(4) 0.018(4)
C115 0.039(5) 0.096(9) 0.058(6) -0.053(6) -0.007(4) 0.008(5)
C215 0.046(6) 0.068(8) 0.095(8) -0.052(7) 0.012(5) -0.009(5)
C315 0.054(7) 0.115(11) 0.045(5) -0.021(6) 0.011(4) -0.022(7)
O315 0.143(11) 0.105(10) 0.182(12) -0.050(9) 0.051(9) 0.031(8)
C715 0.075(11) 0.26(3) 0.173(18) -0.10(2) 0.010(11) 0.048(14)
C415 0.104(12) 0.139(16) 0.096(10) -0.046(10) 0.002(9) -0.029(11)
C515 0.056(6) 0.066(7) 0.050(5) -0.032(5) -0.005(4) 0.009(5)
C615 0.042(5) 0.061(8) 0.050(5) -0.029(5) -0.009(4) 0.012(5)
O615 0.067(5) 0.061(6) 0.050(4) -0.027(4) -0.006(3) 0.010(4)
N116 0.040(4) 0.065(6) 0.053(4) -0.033(4) -0.012(3) 0.023(4)
C116 0.043(5) 0.086(8) 0.052(5) -0.041(5) -0.013(4) 0.031(5)
C216 0.058(7) 0.102(10) 0.072(7) -0.049(7) -0.024(5) 0.042(7)
C316 0.067(9) 0.136(16) 0.113(12) -0.009(11) -0.049(8) 0.013(10)
O316 0.136(12) 0.144(14) 0.247(19) -0.085(14) -0.064(12) 0.029(11)
C716 0.095(13) 0.135(19) 0.20(2) -0.027(16) -0.052(13) 0.013(13)
C416 0.125(16) 0.15(2) 0.140(16) -0.038(14) -0.019(12) 0.002(13)
C516 0.047(6) 0.091(9) 0.068(6) -0.038(6) -0.001(5) 0.028(6)
C616 0.061(7) 0.068(8) 0.045(5) -0.025(5) -0.014(4) 0.027(6)
O616 0.075(5) 0.067(5) 0.056(4) -0.029(4) -0.019(3) 0.040(4)
N117 0.045(4) 0.049(5) 0.037(4) -0.014(3) -0.013(3) 0.016(4)
C117 0.051(6) 0.044(6) 0.049(5) -0.018(4) -0.006(4) 0.015(4)
C217 0.045(5) 0.046(6) 0.052(5) -0.018(4) 0.000(4) 0.011(4)
C317 0.052(6) 0.044(6) 0.046(5) -0.010(4) -0.005(4) 0.006(4)
O317 0.053(4) 0.046(4) 0.045(3) -0.012(3) -0.008(3) 0.006(3)
C717 0.052(6) 0.065(8) 0.055(6) -0.014(5) 0.005(4) -0.001(5)
C417 0.044(5) 0.046(6) 0.048(5) -0.016(4) -0.005(4) 0.007(4)
C517 0.040(5) 0.049(6) 0.047(5) -0.016(4) -0.005(4) 0.005(4)
C617 0.070(7) 0.040(7) 0.055(6) -0.015(5) 0.012(5) 0.012(5)
O717 0.078(5) 0.049(5) 0.050(4) -0.012(3) 0.001(3) 0.022(4)
N118 0.093(7) 0.050(6) 0.054(5) -0.017(4) 0.002(4) 0.015(5)
C118 0.085(8) 0.051(7) 0.058(6) -0.015(5) 0.003(5) -0.005(6)
C218 0.123(11) 0.086(10) 0.050(6) -0.032(6) 0.003(6) -0.010(8)
C318 0.062(7) 0.057(7) 0.066(7) -0.015(5) -0.002(5) 0.002(6)
O318 0.075(5) 0.059(5) 0.088(6) -0.026(4) -0.004(4) -0.008(4)
C718 0.057(7) 0.090(10) 0.074(7) -0.035(7) -0.001(5) 0.013(6)
C418 0.096(10) 0.077(9) 0.056(6) -0.002(6) -0.021(6) 0.000(7)
C518 0.094(9) 0.066(9) 0.074(7) -0.007(6) -0.010(6) 0.000(7)
C618 0.084(9) 0.061(9) 0.059(6) -0.013(6) 0.012(6) 0.021(7)
O618 0.116(7) 0.060(6) 0.075(5) -0.017(5) -0.009(5) 0.004(5)
O818 0.069(5) 0.072(6) 0.069(4) -0.034(4) 0.009(4) 0.011(4)
C818 0.075(9) 0.089(11) 0.109(10) -0.054(9) -0.005(7) 0.000(7)
C120 0.050(6) 0.043(6) 0.066(6) -0.016(5) -0.015(4) 0.012(5)
C220 0.092(9) 0.095(11) 0.058(7) -0.008(6) -0.011(6) 0.038(8)
C320 0.091(10) 0.103(12) 0.079(8) 0.000(8) -0.033(7) 0.027(9)
C420 0.087(9) 0.059(8) 0.078(8) -0.020(6) -0.035(6) 0.026(6)
C520 0.062(7) 0.073(9) 0.096(9) -0.035(7) -0.013(6) 0.028(6)
C620 0.072(7) 0.053(7) 0.078(7) -0.021(6) -0.018(5) 0.023(6)
C720 0.060(6) 0.049(7) 0.065(6) -0.023(5) -0.023(5) 0.024(5)
O720 0.060(4) 0.040(4) 0.065(4) -0.017(3) -0.021(3) 0.019(3)
C820 0.043(5) 0.026(5) 0.069(6) -0.011(4) -0.006(4) 0.013(4)
O820 0.050(4) 0.031(4) 0.056(4) -0.018(3) -0.001(3) 0.007(3)
N121 0.055(5) 0.035(5) 0.062(5) -0.025(4) -0.026(4) 0.022(4)
C121 0.041(5) 0.046(6) 0.054(5) -0.019(4) -0.010(4) 0.014(4)
C221 0.050(6) 0.037(6) 0.058(5) -0.017(4) -0.015(4) 0.003(4)
C321 0.061(7) 0.056(7) 0.067(6) -0.027(5) -0.008(5) 0.006(5)
O321 0.060(5) 0.075(6) 0.088(5) -0.042(4) -0.004(4) 0.000(4)
C721 0.061(8) 0.131(14) 0.105(10) -0.054(9) 0.010(7) -0.005(8)
C421 0.043(6) 0.067(7) 0.067(6) -0.019(5) -0.022(4) 0.009(5)
C521 0.059(6) 0.049(6) 0.063(6) -0.029(5) -0.019(4) 0.014(5)
C621 0.060(6) 0.042(6) 0.039(5) -0.016(4) -0.016(4) 0.016(5)
O621 0.042(3) 0.038(4) 0.062(4) -0.018(3) -0.009(3) 0.012(3)
N122 0.051(5) 0.033(5) 0.054(4) -0.015(4) -0.001(3) 0.011(4)
C122 0.055(6) 0.047(6) 0.050(5) -0.026(5) -0.006(4) 0.016(5)
C222 0.108(9) 0.052(7) 0.047(6) -0.016(5) -0.011(5) 0.027(6)
C322 0.101(10) 0.076(9) 0.054(6) -0.009(6) -0.005(6) -0.014(8)
O322 0.118(9) 0.134(11) 0.137(9) -0.078(8) -0.044(7) 0.020(8)
C722 0.120(14) 0.17(2) 0.131(14) -0.049(14) -0.047(11) 0.023(14)
C422 0.092(8) 0.050(7) 0.053(6) -0.017(5) 0.006(5) -0.003(6)
C522 0.075(7) 0.063(7) 0.048(5) -0.026(5) 0.004(5) 0.004(6)
O622 0.049(4) 0.034(4) 0.056(4) -0.010(3) 0.009(3) 0.005(3)
C622 0.044(5) 0.047(7) 0.047(5) -0.019(5) -0.003(4) 0.018(5)
N123 0.048(4) 0.027(4) 0.049(4) -0.016(3) -0.005(3) 0.005(3)
C123 0.038(5) 0.025(5) 0.041(4) -0.010(4) -0.006(3) 0.007(4)
C223 0.039(5) 0.042(6) 0.072(6) -0.022(5) -0.013(4) 0.006(4)
C323 0.073(8) 0.049(7) 0.073(7) -0.019(5) -0.032(5) 0.009(5)
O323 0.065(5) 0.046(5) 0.145(8) -0.012(5) -0.012(5) 0.007(4)
C723 0.070(10) 0.110(14) 0.191(18) -0.043(13) -0.026(10) 0.030(9)
C423 0.056(6) 0.056(7) 0.063(6) -0.024(5) -0.008(5) 0.004(5)
C523 0.061(6) 0.037(6) 0.041(5) -0.011(4) -0.014(4) 0.003(4)
C623 0.042(5) 0.032(5) 0.040(4) -0.008(4) 0.009(4) 0.003(4)
O623 0.050(4) 0.033(4) 0.048(3) -0.016(3) -0.007(3) 0.010(3)
N124 0.036(4) 0.028(4) 0.049(4) -0.011(3) -0.007(3) 0.014(3)
C124 0.038(5) 0.034(5) 0.051(5) -0.023(4) -0.005(4) 0.014(4)
C224 0.043(5) 0.049(6) 0.041(4) -0.015(4) 0.007(4) 0.020(4)
C324 0.039(5) 0.048(6) 0.064(6) -0.009(5) 0.015(4) 0.013(5)
O324 0.064(4) 0.056(5) 0.053(4) -0.006(3) 0.015(3) 0.020(4)
C724 0.080(9) 0.099(11) 0.059(7) -0.021(6) -0.001(6) 0.022(7)
C424 0.039(5) 0.049(6) 0.063(6) -0.025(5) -0.002(4) 0.000(4)
C524 0.040(5) 0.032(5) 0.052(5) -0.007(4) -0.001(4) 0.007(4)
C624 0.044(5) 0.029(5) 0.046(5) -0.015(4) -0.008(4) 0.004(4)
O624 0.041(3) 0.033(4) 0.053(3) -0.021(3) -0.008(2) 0.008(3)
N125 0.041(4) 0.027(4) 0.039(4) -0.011(3) -0.004(3) 0.011(3)
C125 0.032(4) 0.031(5) 0.043(4) -0.012(4) 0.004(3) 0.010(4)
C225 0.043(5) 0.050(6) 0.038(4) -0.014(4) -0.012(3) 0.011(4)
C325 0.061(6) 0.064(8) 0.042(5) -0.019(5) -0.017(4) 0.014(5)
O325 0.077(5) 0.057(5) 0.079(5) -0.034(4) -0.036(4) 0.023(4)
C725 0.078(8) 0.063(8) 0.079(7) -0.020(6) -0.032(6) 0.005(6)
C425 0.077(8) 0.079(8) 0.041(5) -0.022(5) 0.005(5) 0.019(6)
C525 0.049(5) 0.037(5) 0.054(5) -0.025(4) -0.002(4) 0.008(4)
C625 0.041(5) 0.023(5) 0.038(4) -0.008(4) 0.001(3) 0.008(4)
O625 0.044(3) 0.038(4) 0.043(3) -0.012(3) -0.003(2) 0.006(3)
N126 0.039(4) 0.030(4) 0.040(4) -0.015(3) -0.005(3) 0.003(3)
C126 0.034(4) 0.035(5) 0.036(4) -0.015(4) -0.011(3) 0.008(4)
C226 0.038(5) 0.026(5) 0.052(5) -0.005(4) -0.009(4) 0.003(4)
C326 0.032(5) 0.043(6) 0.059(5) -0.016(4) -0.004(4) 0.007(4)
O326 0.053(4) 0.043(4) 0.054(4) -0.013(3) 0.000(3) 0.009(3)
C726 0.057(6) 0.059(7) 0.052(5) -0.002(5) -0.001(4) 0.019(5)
C426 0.033(5) 0.043(6) 0.055(5) -0.010(4) -0.009(4) 0.010(4)
C526 0.035(5) 0.043(5) 0.037(4) -0.012(4) -0.005(3) 0.003(4)
C626 0.035(5) 0.040(6) 0.047(5) -0.012(4) -0.004(3) 0.009(4)
O626 0.046(4) 0.040(4) 0.066(4) -0.023(3) -0.002(3) 0.002(3)
N127 0.049(5) 0.019(4) 0.050(4) -0.011(3) 0.003(3) 0.007(3)
C127 0.047(5) 0.027(5) 0.039(4) -0.009(4) 0.010(4) 0.001(4)
C227 0.060(6) 0.049(6) 0.044(5) -0.014(4) 0.013(4) 0.000(5)
C327 0.070(7) 0.038(6) 0.079(7) -0.025(5) 0.024(5) 0.000(5)
O327 0.104(7) 0.061(6) 0.099(6) -0.028(5) 0.056(5) -0.007(5)
C727 0.181(16) 0.064(9) 0.074(8) -0.023(7) 0.041(9) 0.012(10)
C427 0.041(6) 0.044(6) 0.110(8) -0.039(6) 0.013(5) 0.001(5)
C527 0.038(5) 0.048(6) 0.073(6) -0.023(5) 0.012(4) 0.001(4)
C627 0.037(5) 0.025(5) 0.051(5) -0.018(4) -0.003(4) 0.006(4)
O627 0.062(4) 0.033(4) 0.058(4) -0.021(3) 0.004(3) 0.006(3)
N128 0.046(4) 0.022(4) 0.058(4) -0.008(3) -0.001(3) 0.011(3)
C128 0.060(6) 0.035(6) 0.051(5) -0.007(4) -0.005(4) 0.000(4)
C228 0.065(7) 0.041(6) 0.054(5) -0.011(4) -0.010(4) 0.009(5)
C328 0.080(8) 0.037(6) 0.066(6) -0.011(5) -0.019(5) 0.009(5)
O328 0.074(5) 0.041(5) 0.096(5) -0.016(4) -0.023(4) -0.004(4)
C728 0.070(9) 0.083(11) 0.118(11) -0.011(8) -0.018(7) 0.002(8)
C428 0.089(8) 0.043(7) 0.063(6) -0.023(5) -0.012(5) 0.012(6)
C528 0.062(6) 0.042(6) 0.058(6) -0.007(5) 0.000(5) 0.012(5)
C628 0.049(6) 0.042(7) 0.065(6) -0.018(5) 0.002(4) 0.008(5)
O628 0.075(5) 0.035(5) 0.086(5) -0.024(4) 0.009(4) -0.007(4)
O828 0.069(5) 0.041(4) 0.079(5) -0.019(4) -0.016(4) -0.009(4)
C828 0.071(8) 0.072(9) 0.102(9) -0.020(7) -0.029(7) -0.004(7)

loop_
_atom_type_symbol
_atom_type_description
_atom_type_scat_dispersion_real
_atom_type_scat_dispersion_imag
_atom_type_scat_source
C C 0.0033 0.0016 'International Tables Vol C Tables 4.2.6.8 and 6.1.1.4'
H H 0.0000 0.0000 'International Tables Vol C Tables 4.2.6.8 and 6.1.1.4'
N N 0.0061 0.0033 'International Tables Vol C Tables 4.2.6.8 and 6.1.1.4'
O O 0.0106 0.0060 'International Tables Vol C Tables 4.2.6.8 and 6.1.1.4'

loop_
_geom_angle_atom_site_label_1
_geom_angle_atom_site_label_2
_geom_angle_atom_site_label_3
_geom_angle
H1W O1W H2W 142.8(11)
H3W O2W H4W 101.7(9)
H5W O3W H6W 98.4(10)
C610 C110 C210 117.2(11)
C610 C110 C710 122.9(10)
C210 C110 C710 119.9(9)
C310 C210 C110 118.8(11)
C310 C210 H210 120.6
C110 C210 H210 120.6
C210 C310 C410 124.0(13)
C210 C310 H310 118.0
C410 C310 H310 118.0
C310 C410 C510 116.6(13)
C310 C410 H410 121.7
C510 C410 H410 121.7
C610 C510 C410 120.9(12)
C610 C510 H510 119.5
C410 C510 H510 119.5
C510 C610 C110 122.5(12)
C510 C610 H610 118.8
C110 C610 H610 118.8
O710 C710 C110 106.5(8)
O710 C710 H71A 110.4
C110 C710 H71A 110.4
O710 C710 H71B 110.4
C110 C710 H71B 110.4
H71A C710 H71B 108.6
C810 O710 C710 115.7(8)
O810 C810 O710 124.7(8)
O810 C810 N111 123.4(10)
O710 C810 N111 112.0(8)
C810 N111 C111 122.9(8)
C810 N111 H111 118.5
C111 N111 H111 118.5
N111 C111 C511 109.0(8)
N111 C111 C211 112.1(7)
C511 C111 C211 102.2(6)
N111 C111 C611 110.0(7)
C511 C111 C611 110.7(7)
C211 C111 C611 112.6(8)
C111 C211 C311 105.2(7)
C111 C211 H21A 110.7
C311 C211 H21A 110.7
C111 C211 H21B 110.7
C311 C211 H21B 110.7
H21A C211 H21B 108.8
O311 C311 C211 107.9(7)
O311 C311 C411 112.2(7)
C211 C311 C411 104.6(7)
O311 C311 H311 110.7
C211 C311 H311 110.7
C411 C311 H311 110.7
C311 O311 C711 112.8(7)
O311 C711 H71C 109.5
O311 C711 H71D 109.5
H71C C711 H71D 109.5
O311 C711 H71E 109.5
H71C C711 H71E 109.5
H71D C711 H71E 109.5
C511 C411 C311 106.5(7)
C511 C411 H41A 110.4
C311 C411 H41A 110.4
C511 C411 H41B 110.4
C311 C411 H41B 110.4
H41A C411 H41B 108.6
C111 C511 C411 103.6(7)
C111 C511 H51A 111.0
C411 C511 H51A 111.0
C111 C511 H51B 111.0
C411 C511 H51B 111.0
H51A C511 H51B 109.0
O611 C611 N112 122.9(9)
O611 C611 C111 121.0(9)
N112 C611 C111 115.8(9)
C611 N112 C112 120.5(8)
C611 N112 H112 119.7
C112 N112 H112 119.7
N112 C112 C212 109.7(8)
N112 C112 C612 111.9(7)
C212 C112 C612 113.3(9)
N112 C112 C512 108.3(8)
C212 C112 C512 101.8(8)
C612 C112 C512 111.2(8)
C112 C212 C312 108.5(10)
C112 C212 H21C 110.0
C312 C212 H21C 110.0
C112 C212 H21D 110.0
C312 C212 H21D 110.0
H21C C212 H21D 108.4
O312 C312 C412 109.5(10)
O312 C312 C212 115.3(11)
C412 C312 C212 105.6(9)
O312 C312 H312 108.7
C412 C312 H312 108.7
C212 C312 H312 108.7
C712 O312 C312 112.7(12)
O312 C712 H71F 109.5
O312 C712 H71G 109.5
H71F C712 H71G 109.5
O312 C712 H71H 109.5
H71F C712 H71H 109.5
H71G C712 H71H 109.5
C512 C412 C312 105.0(10)
C512 C412 H41C 110.7
C312 C412 H41C 110.7
C512 C412 H41D 110.7
C312 C412 H41D 110.7
H41C C412 H41D 108.8
C412 C512 C112 104.8(9)
C412 C512 H51C 110.8
C112 C512 H51C 110.8
C412 C512 H51D 110.8
C112 C512 H51D 110.8
H51C C512 H51D 108.9
O612 C612 N113 123.3(9)
O612 C612 C112 121.2(8)
N113 C612 C112 115.4(9)
C612 N113 C113 120.3(9)
C612 N113 H113 119.9
C113 N113 H113 119.9
N113 C113 C213 113.1(9)
N113 C113 C513 109.0(9)
C213 C113 C513 101.0(9)
N113 C113 C613 111.3(9)
C213 C113 C613 111.9(9)
C513 C113 C613 110.1(9)
C313 C213 C113 104.7(9)
C313 C213 H21E 110.8
C113 C213 H21E 110.8
C313 C213 H21F 110.8
C113 C213 H21F 110.8
H21E C213 H21F 108.9
O313 C313 C213 112.0(10)
O313 C313 C413 107.2(9)
C213 C313 C413 106.8(11)
O313 C313 H313 110.3
C213 C313 H313 110.3
C413 C313 H313 110.3
C713 O313 C313 113.6(9)
O313 C713 H71I 109.5
O313 C713 H71J 109.5
H71I C713 H71J 109.5
O313 C713 H71K 109.5
H71I C713 H71K 109.5
H71J C713 H71K 109.5
C313 C413 C513 106.4(11)
C313 C413 H41E 110.5
C513 C413 H41E 110.5
C313 C413 H41F 110.5
C513 C413 H41F 110.5
H41E C413 H41F 108.6
C413 C513 C113 104.0(9)
C413 C513 H51E 110.9
C113 C513 H51E 110.9
C413 C513 H51F 110.9
C113 C513 H51F 110.9
H51E C513 H51F 109.0
O613 C613 N114 123.5(12)
O613 C613 C113 120.4(9)
N114 C613 C113 116.1(9)
C613 N114 C114 121.9(9)
C613 N114 H114 119.1
C114 N114 H114 119.1
N114 C114 C214 110.9(12)
N114 C114 C514 109.1(9)
C214 C114 C514 102.3(9)
N114 C114 C614 109.0(8)
C214 C114 C614 114.2(10)
C514 C114 C614 111.1(11)
C114 C214 C314 104.2(9)
C114 C214 H21G 110.9
C314 C214 H21G 110.9
C114 C214 H21H 110.9
C314 C214 H21H 110.9
H21G C214 H21H 108.9
O314 C314 C214 114.8(12)
O314 C314 C414 108.5(12)
C214 C314 C414 102.7(12)
O314 C314 H314 110.2
C214 C314 H314 110.2
C414 C314 H314 110.2
C314 O314 C714 116.8(13)
O314 C714 H71L 109.5
O314 C714 H71M 109.5
H71L C714 H71M 109.5
O314 C714 H71N 109.5
H71L C714 H71N 109.5
H71M C714 H71N 109.5
C514 C414 C314 107.3(10)
C514 C414 H41G 110.3
C314 C414 H41G 110.3
C514 C414 H41H 110.3
C314 C414 H41H 110.3
H41G C414 H41H 108.5
C414 C514 C114 105.7(11)
C414 C514 H51G 110.6
C114 C514 H51G 110.6
C414 C514 H51H 110.6
C114 C514 H51H 110.6
H51G C514 H51H 108.7
O614 C614 N115 122.1(12)
O614 C614 C114 119.1(10)
N115 C614 C114 118.8(11)
C614 N115 C115 121.6(10)
C614 N115 H115 119.2
C115 N115 H115 119.2
N115 C115 C215 113.7(9)
N115 C115 C615 110.0(8)
C215 C115 C615 112.3(10)
N115 C115 C515 109.8(9)
C215 C115 C515 104.0(8)
C615 C115 C515 106.5(8)
C315 C215 C115 107.4(8)
C315 C215 H21I 110.2
C115 C215 H21I 110.2
C315 C215 H21J 110.2
C115 C215 H21J 110.2
H21I C215 H21J 108.5
C215 C315 O315 99.0(10)
C215 C315 C415 96.9(10)
O315 C315 C415 129.7(14)
C215 C315 H315 109.5
O315 C315 H315 109.5
C415 C315 H315 109.5
C715 O315 C315 119.3(16)
O315 C715 H71O 109.5
O315 C715 H71P 109.5
H71O C715 H71P 109.5
O315 C715 H71Q 109.5
H71O C715 H71Q 109.5
H71P C715 H71Q 109.5
C515 C415 C315 111.3(12)
C515 C415 H41I 109.4
C315 C415 H41I 109.4
C515 C415 H41J 109.4
C315 C415 H41J 109.4
H41I C415 H41J 108.0
C415 C515 C115 103.3(10)
C415 C515 H51I 111.1
C115 C515 H51I 111.1
C415 C515 H51J 111.1
C115 C515 H51J 111.1
H51I C515 H51J 109.1
O615 C615 N116 123.8(9)
O615 C615 C115 118.9(9)
N116 C615 C115 117.3(10)
C615 N116 C116 120.7(9)
C615 N116 H116 119.6
C116 N116 H116 119.6
N116 C116 C616 110.2(8)
N116 C116 C216 110.8(7)
C616 C116 C216 115.4(10)
N116 C116 C516 108.6(9)
C616 C116 C516 109.9(8)
C216 C116 C516 101.4(9)
C116 C216 C316 105.2(11)
C116 C216 H21K 110.7
C316 C216 H21K 110.7
C116 C216 H21L 110.7
C316 C216 H21L 110.7
H21K C216 H21L 108.8
O316 C316 C216 97.5(14)
O316 C316 C416 140.5(17)
C216 C316 C416 90.8(14)
O316 C316 H316 107.1
C216 C316 H316 107.1
C416 C316 H316 107.1
C716 O316 C316 111.0(18)
O316 C716 H71R 109.5
O316 C716 H71S 109.5
H71R C716 H71S 109.5
O316 C716 H71T 109.5
H71R C716 H71T 109.5
H71S C716 H71T 109.5
C516 C416 C316 107.2(14)
C516 C416 H41K 110.3
C316 C416 H41K 110.3
C516 C416 H41L 110.3
C316 C416 H41L 110.3
H41K C416 H41L 108.5
C416 C516 C116 103.4(11)
C416 C516 H51K 111.1
C116 C516 H51K 111.1
C416 C516 H51L 111.1
C116 C516 H51L 111.1
H51K C516 H51L 109.0
O616 C616 N117 121.8(10)
O616 C616 C116 121.8(9)
N117 C616 C116 116.2(9)
C616 N117 C117 122.0(8)
C616 N117 H117 119.0
C117 N117 H117 119.0
C617 C117 N117 110.8(8)
C617 C117 C217 112.3(8)
N117 C117 C217 112.0(8)
C617 C117 C517 109.2(8)
N117 C117 C517 108.2(7)
C217 C117 C517 104.0(7)
C117 C217 C317 104.3(7)
C117 C217 H21M 110.9
C317 C217 H21M 110.9
C117 C217 H21N 110.9
C317 C217 H21N 110.9
H21M C217 H21N 108.9
O317 C317 C417 107.3(7)
O317 C317 C217 112.5(8)
C417 C317 C217 106.3(7)
O317 C317 H317 110.2
C417 C317 H317 110.2
C217 C317 H317 110.2
C717 O317 C317 112.0(7)
O317 C717 H71U 109.5
O317 C717 H71V 109.5
H71U C717 H71V 109.5
O317 C717 H71W 109.5
H71U C717 H71W 109.5
H71V C717 H71W 109.5
C317 C417 C517 105.3(8)
C317 C417 H41M 110.7
C517 C417 H41M 110.7
C317 C417 H41N 110.7
C517 C417 H41N 110.7
H41M C417 H41N 108.8
C117 C517 C417 101.4(7)
C117 C517 H51M 111.5
C417 C517 H51M 111.5
C117 C517 H51N 111.5
C417 C517 H51N 111.5
H51M C517 H51N 109.3
O717 C617 N118 121.3(10)
O717 C617 C117 122.5(9)
N118 C617 C117 115.7(9)
C617 N118 C118 124.8(10)
C617 N118 H118 117.6
C118 N118 H118 117.6
N118 C118 C618 107.1(9)
N118 C118 C518 115.6(10)
C618 C118 C518 113.7(11)
N118 C118 C218 109.5(10)
C618 C118 C218 108.3(10)
C518 C118 C218 102.3(10)
C318 C218 C118 104.9(10)
C318 C218 H21O 110.8
C118 C218 H21O 110.8
C318 C218 H21P 110.8
C118 C218 H21P 110.8
H21O C218 H21P 108.8
C418 C318 C218 105.3(10)
C418 C318 O318 114.5(9)
C218 C318 O318 102.7(9)
C418 C318 H318 111.3
C218 C318 H318 111.3
O318 C318 H318 111.3
C718 O318 C318 111.6(9)
O318 C718 H711 109.5
O318 C718 H712 109.5
H711 C718 H712 109.5
O318 C718 H713 109.5
H711 C718 H713 109.5
H712 C718 H713 109.5
C318 C418 C518 111.7(10)
C318 C418 H41O 109.3
C518 C418 H41O 109.3
C318 C418 H41P 109.3
C518 C418 H41P 109.3
H41O C418 H41P 107.9
C118 C518 C418 101.4(11)
C118 C518 H51O 111.5
C418 C518 H51O 111.5
C118 C518 H51P 111.5
C418 C518 H51P 111.5
H51O C518 H51P 109.3
O618 C618 O818 121.8(13)
O618 C618 C118 122.6(11)
O818 C618 C118 115.1(11)
C618 O818 C818 119.8(11)
O818 C818 H81A 109.5
O818 C818 H81B 109.5
H81A C818 H81B 109.5
O818 C818 H81C 109.5
H81A C818 H81C 109.5
H81B C818 H81C 109.5
C620 C120 C220 118.9(10)
C620 C120 C720 123.6(9)
C220 C120 C720 117.6(9)
C320 C220 C120 120.4(12)
C320 C220 H220 119.8
C120 C220 H220 119.8
C420 C320 C220 120.5(11)
C420 C320 H320 119.8
C220 C320 H320 119.8
C520 C420 C320 119.0(11)
C520 C420 H420 120.5
C320 C420 H420 120.5
C420 C520 C620 121.3(11)
C420 C520 H520 119.3
C620 C520 H520 119.3
C120 C620 C520 119.7(11)
C120 C620 H620 120.1
C520 C620 H620 120.1
O720 C720 C120 107.0(7)
O720 C720 H72A 110.3
C120 C720 H72A 110.3
O720 C720 H72B 110.3
C120 C720 H72B 110.3
H72A C720 H72B 108.6
C820 O720 C720 112.7(7)
O820 C820 N121 126.5(8)
O820 C820 O720 123.8(8)
N121 C820 O720 109.7(8)
C820 N121 C121 119.1(7)
C820 N121 H121 120.5
C121 N121 H121 120.5
N121 C121 C621 110.4(7)
N121 C121 C221 114.0(8)
C621 C121 C221 111.9(7)
N121 C121 C521 110.3(7)
C621 C121 C521 107.2(8)
C221 C121 C521 102.5(7)
C321 C221 C121 107.3(8)
C321 C221 H22A 110.3
C121 C221 H22A 110.3
C321 C221 H22B 110.3
C121 C221 H22B 110.3
H22A C221 H22B 108.5
O321 C321 C221 112.8(9)
O321 C321 C421 107.5(8)
C221 C321 C421 106.0(8)
O321 C321 H321 110.1
C221 C321 H321 110.1
C421 C321 H321 110.1
C721 O321 C321 112.6(9)
O321 C721 H72C 109.5
O321 C721 H72D 109.5
H72C C721 H72D 109.5
O321 C721 H72E 109.5
H72C C721 H72E 109.5
H72D C721 H72E 109.5
C521 C421 C321 105.4(8)
C521 C421 H42A 110.7
C321 C421 H42A 110.7
C521 C421 H42B 110.7
C321 C421 H42B 110.7
H42A C421 H42B 108.8
C421 C521 C121 101.8(7)
C421 C521 H52A 111.4
C121 C521 H52A 111.4
C421 C521 H52B 111.4
C121 C521 H52B 111.4
H52A C521 H52B 109.3
O621 C621 N122 121.7(9)
O621 C621 C121 121.0(9)
N122 C621 C121 117.3(8)
C621 N122 C122 123.0(7)
C621 N122 H122 118.5
C122 N122 H122 118.5
N122 C122 C522 110.9(8)
N122 C122 C222 112.9(9)
C522 C122 C222 102.4(8)
N122 C122 C622 112.1(7)
C522 C122 C622 108.4(8)
C222 C122 C622 109.7(8)
C322 C222 C122 107.8(9)
C322 C222 H22C 110.1
C122 C222 H22C 110.1
C322 C222 H22D 110.1
C122 C222 H22D 110.1
H22C C222 H22D 108.5
O322 C322 C422 105.1(11)
O322 C322 C222 115.5(12)
C422 C322 C222 107.2(9)
O322 C322 H322 109.6
C422 C322 H322 109.6
C222 C322 H322 109.6
C322 O322 C722 113.6(13)
O322 C722 H72F 109.5
O322 C722 H72G 109.5
H72F C722 H72G 109.5
O322 C722 H72H 109.5
H72F C722 H72H 109.5
H72G C722 H72H 109.5
C322 C422 C522 102.7(9)
C322 C422 H42C 111.2
C522 C422 H42C 111.2
C322 C422 H42D 111.2
C522 C422 H42D 111.2
H42C C422 H42D 109.1
C122 C522 C422 105.0(9)
C122 C522 H52C 110.8
C422 C522 H52C 110.8
C122 C522 H52D 110.8
C422 C522 H52D 110.8
H52C C522 H52D 108.8
O622 C622 N123 121.6(8)
O622 C622 C122 120.6(8)
N123 C622 C122 117.8(9)
C622 N123 C123 119.9(8)
C622 N123 H123 120.0
C123 N123 H123 120.0
N123 C123 C223 114.7(7)
N123 C123 C623 108.8(6)
C223 C123 C623 113.0(7)
N123 C123 C523 109.1(7)
C223 C123 C523 104.8(7)
C623 C123 C523 106.0(7)
C323 C223 C123 106.3(8)
C323 C223 H22E 110.5
C123 C223 H22E 110.5
C323 C223 H22F 110.5
C123 C223 H22F 110.5
H22E C223 H22F 108.7
O323 C323 C423 108.0(10)
O323 C323 C223 109.1(9)
C423 C323 C223 105.7(8)
O323 C323 H323 111.3
C423 C323 H323 111.3
C223 C323 H323 111.3
C323 O323 C723 111.4(11)
O323 C723 H72I 109.5
O323 C723 H72J 109.5
H72I C723 H72J 109.5
O323 C723 H72K 109.5
H72I C723 H72K 109.5
H72J C723 H72K 109.5
C323 C423 C523 102.6(8)
C323 C423 H42E 111.3
C523 C423 H42E 111.3
C323 C423 H42F 111.3
C523 C423 H42F 111.3
H42E C423 H42F 109.2
C423 C523 C123 103.3(8)
C423 C523 H52E 111.1
C123 C523 H52E 111.1
C423 C523 H52F 111.1
C123 C523 H52F 111.1
H52E C523 H52F 109.1
O623 C623 N124 124.5(8)
O623 C623 C123 120.1(7)
N124 C623 C123 115.3(8)
C623 N124 C124 120.1(7)
C623 N124 H124 119.9
C124 N124 H124 119.9
N124 C124 C624 112.0(7)
N124 C124 C524 106.9(7)
C624 C124 C524 111.9(7)
N124 C124 C224 109.4(7)
C624 C124 C224 115.0(7)
C524 C124 C224 100.9(7)
C324 C224 C124 106.4(7)
C324 C224 H22G 110.5
C124 C224 H22G 110.5
C324 C224 H22H 110.5
C124 C224 H22H 110.5
H22G C224 H22H 108.6
O324 C324 C224 111.4(8)
O324 C324 C424 107.8(8)
C224 C324 C424 104.4(7)
O324 C324 H324 111.0
C224 C324 H324 111.0
C424 C324 H324 111.0
C724 O324 C324 114.2(9)
O324 C724 H72L 109.5
O324 C724 H72M 109.5
H72L C724 H72M 109.5
O324 C724 H72N 109.5
H72L C724 H72N 109.5
H72M C724 H72N 109.5
C524 C424 C324 106.7(8)
C524 C424 H42G 110.4
C324 C424 H42G 110.4
C524 C424 H42H 110.4
C324 C424 H42H 110.4
H42G C424 H42H 108.6
C424 C524 C124 106.6(7)
C424 C524 H52G 110.4
C124 C524 H52G 110.4
C424 C524 H52H 110.4
C124 C524 H52H 110.4
H52G C524 H52H 108.6
O624 C624 N125 122.9(8)
O624 C624 C124 120.7(8)
N125 C624 C124 116.4(7)
C624 N125 C125 120.9(7)
C624 N125 H125 119.6
C125 N125 H125 119.6
N125 C125 C625 111.8(6)
N125 C125 C225 111.3(7)
C625 C125 C225 112.7(7)
N125 C125 C525 109.3(7)
C625 C125 C525 109.0(7)
C225 C125 C525 102.2(6)
C325 C225 C125 103.9(7)
C325 C225 H22I 111.0
C125 C225 H22I 111.0
C325 C225 H22J 111.0
C125 C225 H22J 111.0
H22I C225 H22J 109.0
O325 C325 C425 107.0(9)
O325 C325 C225 114.0(8)
C425 C325 C225 103.3(8)
O325 C325 H325 110.8
C425 C325 H325 110.8
C225 C325 H325 110.8
C325 O325 C725 114.3(8)
O325 C725 H72O 109.5
O325 C725 H72P 109.5
H72O C725 H72P 109.5
O325 C725 H72Q 109.5
H72O C725 H72Q 109.5
H72P C725 H72Q 109.5
C325 C425 C525 105.8(7)
C325 C425 H42I 110.6
C525 C425 H42I 110.6
C325 C425 H42J 110.6
C525 C425 H42J 110.6
H42I C425 H42J 108.7
C425 C525 C125 106.3(7)
C425 C525 H52I 110.5
C125 C525 H52I 110.5
C425 C525 H52J 110.5
C125 C525 H52J 110.5
H52I C525 H52J 108.7
O625 C625 N126 121.8(7)
O625 C625 C125 122.4(7)
N126 C625 C125 115.6(7)
C625 N126 C126 121.6(7)
C625 N126 H126 119.2
C126 N126 H126 119.2
N126 C126 C226 112.0(6)
N126 C126 C626 112.8(6)
C226 C126 C626 112.3(7)
N126 C126 C526 107.7(7)
C226 C126 C526 100.3(6)
C626 C126 C526 111.0(6)
C126 C226 C326 106.6(7)
C126 C226 H22K 110.4
C326 C226 H22K 110.4
C126 C226 H22L 110.4
C326 C226 H22L 110.4
H22K C226 H22L 108.6
O326 C326 C426 106.9(8)
O326 C326 C226 112.6(7)
C426 C326 C226 105.9(7)
O326 C326 H326 110.4
C426 C326 H326 110.4
C226 C326 H326 110.4
C726 O326 C326 111.6(8)
O326 C726 H72R 109.5
O326 C726 H72S 109.5
H72R C726 H72S 109.5
O326 C726 H72T 109.5
H72R C726 H72T 109.5
H72S C726 H72T 109.5
C326 C426 C526 106.8(7)
C326 C426 H42K 110.4
C526 C426 H42K 110.4
C326 C426 H42L 110.4
C526 C426 H42L 110.4
H42K C426 H42L 108.6
C426 C526 C126 103.5(6)
C426 C526 H52K 111.1
C126 C526 H52K 111.1
C426 C526 H52L 111.1
C126 C526 H52L 111.1
H52K C526 H52L 109.0
O626 C626 N127 122.4(8)
O626 C626 C126 121.1(7)
N127 C626 C126 116.3(8)
C626 N127 C127 121.0(7)
C626 N127 H127 119.5
C127 N127 H127 119.5
N127 C127 C527 110.3(7)
N127 C127 C627 110.7(6)
C527 C127 C627 106.6(7)
N127 C127 C227 114.5(7)
C527 C127 C227 103.1(7)
C627 C127 C227 111.1(7)
C127 C227 C327 104.8(8)
C127 C227 H22M 110.8
C327 C227 H22M 110.8
C127 C227 H22N 110.8
C327 C227 H22N 110.8
H22M C227 H22N 108.9
O327 C327 C427 108.5(9)
O327 C327 C227 110.9(9)
C427 C327 C227 106.6(7)
O327 C327 H327 110.2
C427 C327 H327 110.2
C227 C327 H327 110.2
C327 O327 C727 110.9(10)
O327 C727 H72U 109.5
O327 C727 H72V 109.5
H72U C727 H72V 109.5
O327 C727 H72W 109.5
H72U C727 H72W 109.5
H72V C727 H72W 109.5
C527 C427 C327 105.6(8)
C527 C427 H42M 110.6
C327 C427 H42M 110.6
C527 C427 H42N 110.6
C327 C427 H42N 110.6
H42M C427 H42N 108.8
C427 C527 C127 105.1(8)
C427 C527 H52M 110.7
C127 C527 H52M 110.7
C427 C527 H52N 110.7
C127 C527 H52N 110.7
H52M C527 H52N 108.8
O627 C627 N128 122.7(8)
O627 C627 C127 118.8(7)
N128 C627 C127 118.4(7)
C627 N128 C128 120.0(7)
C627 N128 H128 120.0
C128 N128 H128 120.0
N128 C128 C628 108.4(7)
N128 C128 C528 108.1(8)
C628 C128 C528 114.5(8)
N128 C128 C228 110.1(8)
C628 C128 C228 112.7(8)
C528 C128 C228 103.0(8)
C328 C228 C128 103.2(8)
C328 C228 H22O 111.1
C128 C228 H22O 111.1
C328 C228 H22P 111.1
C128 C228 H22P 111.1
H22O C228 H22P 109.1
O328 C328 C428 107.5(9)
O328 C328 C228 111.5(8)
C428 C328 C228 105.9(9)
O328 C328 H328 110.6
C428 C328 H328 110.6
C228 C328 H328 110.6
C728 O328 C328 113.5(9)
O328 C728 H721 109.5
O328 C728 H722 109.5
H721 C728 H722 109.5
O328 C728 H723 109.5
H721 C728 H723 109.5
H722 C728 H723 109.5
C328 C428 C528 107.8(8)
C328 C428 H42O 110.1
C528 C428 H42O 110.1
C328 C428 H42P 110.1
C528 C428 H42P 110.1
H42O C428 H42P 108.5
C128 C528 C428 102.9(8)
C128 C528 H52O 111.2
C428 C528 H52O 111.2
C128 C528 H52P 111.2
C428 C528 H52P 111.2
H52O C528 H52P 109.1
O628 C628 O828 122.4(10)
O628 C628 C128 127.4(9)
O828 C628 C128 110.2(8)
C628 O828 C828 115.4(9)
O828 C828 H82A 109.5
O828 C828 H82B 109.5
H82A C828 H82B 109.5
O828 C828 H82C 109.5
H82A C828 H82C 109.5
H82B C828 H82C 109.5

loop_
_geom_bond_atom_site_label_1
_geom_bond_atom_site_label_2
_geom_bond_distance
O1W H1W 0.833(8)
O1W H2W 0.879(8)
O2W H3W 0.943(9)
O2W H4W 0.830(10)
O3W H5W 0.869(9)
O3W H6W 0.914(11)
C110 C610 1.385(14)
C110 C210 1.407(15)
C110 C710 1.477(16)
C210 C310 1.360(19)
C210 H210 0.9300
C310 C410 1.36(2)
C310 H310 0.9300
C410 C510 1.40(2)
C410 H410 0.9300
C510 C610 1.339(17)
C510 H510 0.9300
C610 H610 0.9300
C710 O710 1.450(11)
C710 H71A 0.9700
C710 H71B 0.9700
O710 C810 1.326(12)
C810 O810 1.225(12)
C810 N111 1.332(11)
N111 C111 1.464(12)
N111 H111 0.8600
C111 C511 1.520(12)
C111 C211 1.528(12)
C111 C611 1.545(13)
C211 C311 1.532(12)
C211 H21A 0.9700
C211 H21B 0.9700
C311 O311 1.422(11)
C311 C411 1.551(12)
C311 H311 0.9800
O311 C711 1.463(11)
C711 H71C 0.9600
C711 H71D 0.9600
C711 H71E 0.9600
C411 C511 1.528(12)
C411 H41A 0.9700
C411 H41B 0.9700
C511 H51A 0.9700
C511 H51B 0.9700
C611 O611 1.232(12)
C611 N112 1.345(12)
N112 C112 1.481(12)
N112 H112 0.8600
C112 C212 1.515(15)
C112 C612 1.542(14)
C112 C512 1.545(14)
C212 C312 1.521(17)
C212 H21C 0.9700
C212 H21D 0.9700
C312 O312 1.426(14)
C312 C412 1.509(19)
C312 H312 0.9800
O312 C712 1.39(2)
C712 H71F 0.9600
C712 H71G 0.9600
C712 H71H 0.9600
C412 C512 1.495(15)
C412 H41C 0.9700
C412 H41D 0.9700
C512 H51C 0.9700
C512 H51D 0.9700
C612 O612 1.217(12)
C612 N113 1.375(13)
N113 C113 1.459(12)
N113 H113 0.8600
C113 C213 1.528(14)
C113 C513 1.553(15)
C113 C613 1.564(18)
C213 C313 1.509(18)
C213 H21E 0.9700
C213 H21F 0.9700
C313 O313 1.449(15)
C313 C413 1.511(16)
C313 H313 0.9800
O313 C713 1.441(14)
C713 H71I 0.9600
C713 H71J 0.9600
C713 H71K 0.9600
C413 C513 1.528(19)
C413 H41E 0.9700
C413 H41F 0.9700
C513 H51E 0.9700
C513 H51F 0.9700
C613 O613 1.216(12)
C613 N114 1.335(13)
N114 C114 1.490(16)
N114 H114 0.8600
C114 C214 1.521(15)
C114 C514 1.522(14)
C114 C614 1.526(18)
C214 C314 1.553(19)
C214 H21G 0.9700
C214 H21H 0.9700
C314 O314 1.390(19)
C314 C414 1.579(18)
C314 H314 0.9800
O314 C714 1.429(19)
C714 H71L 0.9600
C714 H71M 0.9600
C714 H71N 0.9600
C414 C514 1.49(2)
C414 H41G 0.9700
C414 H41H 0.9700
C514 H51G 0.9700
C514 H51H 0.9700
C614 O614 1.238(14)
C614 N115 1.347(14)
N115 C115 1.439(15)
N115 H115 0.8600
C115 C215 1.487(15)
C115 C615 1.558(14)
C115 C515 1.565(13)
C215 C315 1.472(15)
C215 H21I 0.9700
C215 H21J 0.9700
C315 O315 1.502(18)
C315 C415 1.525(19)
C315 H315 0.9800
O315 C715 1.284(19)
C715 H71O 0.9600
C715 H71P 0.9600
C715 H71Q 0.9600
C415 C515 1.359(18)
C415 H41I 0.9700
C415 H41J 0.9700
C515 H51I 0.9700
C515 H51J 0.9700
C615 O615 1.209(12)
C615 N116 1.322(13)
N116 C116 1.456(11)
N116 H116 0.8600
C116 C616 1.524(16)
C116 C216 1.537(13)
C116 C516 1.546(16)
C216 C316 1.54(2)
C216 H21K 0.9700
C216 H21L 0.9700
C316 O316 1.47(2)
C316 C416 1.55(3)
C316 H316 0.9800
O316 C716 1.41(2)
C716 H71R 0.9600
C716 H71S 0.9600
C716 H71T 0.9600
C416 C516 1.50(2)
C416 H41K 0.9700
C416 H41L 0.9700
C516 H51K 0.9700
C516 H51L 0.9700
C616 O616 1.244(12)
C616 N117 1.342(12)
N117 C117 1.502(12)
N117 H117 0.8600
C117 C617 1.498(14)
C117 C217 1.517(12)
C117 C517 1.527(13)
C217 C317 1.560(13)
C217 H21M 0.9700
C217 H21N 0.9700
C317 O317 1.437(11)
C317 C417 1.513(13)
C317 H317 0.9800
O317 C717 1.426(11)
C717 H71U 0.9600
C717 H71V 0.9600
C717 H71W 0.9600
C417 C517 1.538(13)
C417 H41M 0.9700
C417 H41N 0.9700
C517 H51M 0.9700
C517 H51N 0.9700
C617 O717 1.212(13)
C617 N118 1.349(13)
N118 C118 1.464(14)
N118 H118 0.8600
C118 C618 1.473(18)
C118 C518 1.503(18)
C118 C218 1.577(16)
C218 C318 1.483(17)
C218 H21O 0.9700
C218 H21P 0.9700
C318 C418 1.434(17)
C318 O318 1.488(13)
C318 H318 0.9800
O318 C718 1.396(14)
C718 H711 0.9600
C718 H712 0.9600
C718 H713 0.9600
C418 C518 1.546(17)
C418 H41O 0.9700
C418 H41P 0.9700
C518 H51O 0.9700
C518 H51P 0.9700
C618 O618 1.249(15)
C618 O818 1.337(14)
O818 C818 1.417(15)
C818 H81A 0.9600
C818 H81B 0.9600
C818 H81C 0.9600
C120 C620 1.362(15)
C120 C220 1.390(15)
C120 C720 1.512(13)
C220 C320 1.385(18)
C220 H220 0.9300
C320 C420 1.380(19)
C320 H320 0.9300
C420 C520 1.347(16)
C420 H420 0.9300
C520 C620 1.412(15)
C520 H520 0.9300
C620 H620 0.9300
C720 O720 1.473(11)
C720 H72A 0.9700
C720 H72B 0.9700
O720 C820 1.364(11)
C820 O820 1.212(11)
C820 N121 1.332(12)
N121 C121 1.454(11)
N121 H121 0.8600
C121 C621 1.534(14)
C121 C221 1.537(13)
C121 C521 1.560(13)
C221 C321 1.515(14)
C221 H22A 0.9700
C221 H22B 0.9700
C321 O321 1.442(14)
C321 C421 1.530(15)
C321 H321 0.9800
O321 C721 1.404(14)
C721 H72C 0.9600
C721 H72D 0.9600
C721 H72E 0.9600
C421 C521 1.527(14)
C421 H42A 0.9700
C421 H42B 0.9700
C521 H52A 0.9700
C521 H52B 0.9700
C621 O621 1.241(11)
C621 N122 1.338(12)
N122 C122 1.440(13)
N122 H122 0.8600
C122 C522 1.527(14)
C122 C222 1.535(14)
C122 C622 1.552(13)
C222 C322 1.529(16)
C222 H22C 0.9700
C222 H22D 0.9700
C322 O322 1.393(15)
C322 C422 1.498(17)
C322 H322 0.9800
O322 C722 1.43(2)
C722 H72F 0.9600
C722 H72G 0.9600
C722 H72H 0.9600
C422 C522 1.554(14)
C422 H42C 0.9700
C422 H42D 0.9700
C522 H52C 0.9700
C522 H52D 0.9700
O622 C622 1.241(12)
C622 N123 1.352(12)
N123 C123 1.481(10)
N123 H123 0.8600
C123 C223 1.512(12)
C123 C623 1.552(12)
C123 C523 1.561(12)
C223 C323 1.498(14)
C223 H22E 0.9700
C223 H22F 0.9700
C323 O323 1.436(14)
C323 C423 1.482(16)
C323 H323 0.9800
O323 C723 1.457(17)
C723 H72I 0.9600
C723 H72J 0.9600
C723 H72K 0.9600
C423 C523 1.504(13)
C423 H42E 0.9700
C423 H42F 0.9700
C523 H52E 0.9700
C523 H52F 0.9700
C623 O623 1.227(11)
C623 N124 1.341(11)
N124 C124 1.478(10)
N124 H124 0.8600
C124 C624 1.505(13)
C124 C524 1.526(12)
C124 C224 1.552(11)
C224 C324 1.511(14)
C224 H22G 0.9700
C224 H22H 0.9700
C324 O324 1.427(12)
C324 C424 1.561(14)
C324 H324 0.9800
O324 C724 1.325(13)
C724 H72L 0.9600
C724 H72M 0.9600
C724 H72N 0.9600
C424 C524 1.513(13)
C424 H42G 0.9700
C424 H42H 0.9700
C524 H52G 0.9700
C524 H52H 0.9700
C624 O624 1.227(10)
C624 N125 1.329(11)
N125 C125 1.470(11)
N125 H125 0.8600
C125 C625 1.482(12)
C125 C225 1.586(11)
C125 C525 1.586(11)
C225 C325 1.521(13)
C225 H22I 0.9700
C225 H22J 0.9700
C325 O325 1.406(13)
C325 C425 1.478(15)
C325 H325 0.9800
O325 C725 1.431(14)
C725 H72O 0.9600
C725 H72P 0.9600
C725 H72Q 0.9600
C425 C525 1.524(13)
C425 H42I 0.9700
C425 H42J 0.9700
C525 H52I 0.9700
C525 H52J 0.9700
C625 O625 1.218(10)
C625 N126 1.348(10)
N126 C126 1.461(10)
N126 H126 0.8600
C126 C226 1.523(12)
C126 C626 1.528(12)
C126 C526 1.581(11)
C226 C326 1.527(12)
C226 H22K 0.9700
C226 H22L 0.9700
C326 O326 1.447(11)
C326 C426 1.521(13)
C326 H326 0.9800
O326 C726 1.432(12)
C726 H72R 0.9600
C726 H72S 0.9600
C726 H72T 0.9600
C426 C526 1.542(12)
C426 H42K 0.9700
C426 H42L 0.9700
C526 H52K 0.9700
C526 H52L 0.9700
C626 O626 1.211(11)
C626 N127 1.343(11)
N127 C127 1.460(11)
N127 H127 0.8600
C127 C527 1.532(13)
C127 C627 1.534(12)
C127 C227 1.550(12)
C227 C327 1.554(14)
C227 H22M 0.9700
C227 H22N 0.9700
C327 O327 1.425(13)
C327 C427 1.551(16)
C327 H327 0.9800
O327 C727 1.435(19)
C727 H72U 0.9600
C727 H72V 0.9600
C727 H72W 0.9600
C427 C527 1.526(13)
C427 H42M 0.9700
C427 H42N 0.9700
C527 H52M 0.9700
C527 H52N 0.9700
C627 O627 1.242(10)
C627 N128 1.333(11)
N128 C128 1.489(12)
N128 H128 0.8600
C128 C628 1.504(14)
C128 C528 1.515(14)
C128 C228 1.544(14)
C228 C328 1.521(14)
C228 H22O 0.9700
C228 H22P 0.9700
C328 O328 1.437(14)
C328 C428 1.510(15)
C328 H328 0.9800
O328 C728 1.434(16)
C728 H721 0.9600
C728 H722 0.9600
C728 H723 0.9600
C428 C528 1.529(15)
C428 H42O 0.9700
C428 H42P 0.9700
C528 H52O 0.9700
C528 H52P 0.9700
C628 O628 1.207(12)
C628 O828 1.356(12)
O828 C828 1.442(13)
C828 H82A 0.9600
C828 H82B 0.9600
C828 H82C 0.9600

loop_
_geom_hbond_atom_site_label_D
_geom_hbond_atom_site_label_H
_geom_hbond_atom_site_label_A
_geom_hbond_distance_DH
_geom_hbond_distance_DA
_geom_hbond_distance_HA
_geom_hbond_angle_DHA
_geom_hbond_site_symmetry_A
O1W H1W O2W 0.834 2.759(14) 1.927 175.1 .
O2W H3W O313 0.942 2.798(14) 1.867 169.4 .
O2W H4W O3W 0.829 2.704(14) 1.900 163.2 .
N112 H112 O1W 0.861 3.019(13) 2.181 164.6 .
N113 H113 O810 0.861 2.984(9) 2.166 158.5 .
N114 H114 O611 0.860 3.070(13) 2.235 164.0 .
N115 H115 O612 0.860 3.090(13) 2.248 166.0 .
N116 H116 O613 0.861 3.120(11) 2.269 169.8 .
N117 H117 O614 0.860 3.044(13) 2.255 152.6 .
N118 H118 O615 0.860 2.967(14) 2.254 140.3 .
N123 H123 O820 0.859 2.974(9) 2.158 158.4 .
N124 H124 O621 0.859 3.036(11) 2.192 167.4 .
N125 H125 O622 0.860 3.027(10) 2.213 158.0 .
N126 H126 O623 0.860 3.142(8) 2.338 155.7 .
N127 H127 O624 0.861 3.014(11) 2.226 152.1 .
N128 H128 O625 0.860 2.980(11) 2.177 155.4 .
N111 H111 O717 0.859 3.008(13) 2.168 165.8 1_545
O1W H2W O717 0.880 3.132(11) 2.255 174.5 1_545
O3W H5W O322 0.870 2.815(18) 1.948 174.5 1_554
O3W H6W O618 0.914 2.825(16) 1.917 172.5 1_445
N122 H122 O628 0.859 3.171(13) 2.474 138.7 1_565
N121 H121 O627 0.860 2.756(12) 1.897 177.2 1_565

loop_
_geom_torsion_atom_site_label_1
_geom_torsion_atom_site_label_2
_geom_torsion_atom_site_label_3
_geom_torsion_atom_site_label_4
_geom_torsion
C610 C110 C210 C310 -1.3(13)
C710 C110 C210 C310 -179.9(9)
C110 C210 C310 C410 1.3(16)
C210 C310 C410 C510 -1.4(18)
C310 C410 C510 C610 1.6(17)
C410 C510 C610 C110 -1.8(16)
C210 C110 C610 C510 1.6(14)
C710 C110 C610 C510 -179.8(9)
C610 C110 C710 O710 103.1(10)
C210 C110 C710 O710 -78.3(10)
C110 C710 O710 C810 -168.2(8)
C710 O710 C810 O810 7.6(13)
C710 O710 C810 N111 -172.7(7)
O810 C810 N111 C111 10.7(13)
O710 C810 N111 C111 -169.1(7)
C810 N111 C111 C511 -179.7(7)
C810 N111 C111 C211 68.0(10)
C810 N111 C111 C611 -58.1(10)
N111 C111 C211 C311 76.6(9)
C511 C111 C211 C311 -39.9(9)
C611 C111 C211 C311 -158.8(7)
C111 C211 C311 O311 -96.8(8)
C111 C211 C311 C411 22.7(9)
C211 C311 O311 C711 -171.6(7)
C411 C311 O311 C711 73.7(9)
O311 C311 C411 C511 119.6(8)
C211 C311 C411 C511 2.9(10)
N111 C111 C511 C411 -77.5(8)
C211 C111 C511 C411 41.2(9)
C611 C111 C511 C411 161.4(8)
C311 C411 C511 C111 -27.5(10)
N111 C111 C611 O611 149.4(8)
C511 C111 C611 O611 -90.0(10)
C211 C111 C611 O611 23.7(11)
N111 C111 C611 N112 -35.4(10)
C511 C111 C611 N112 85.2(9)
C211 C111 C611 N112 -161.2(7)
O611 C611 N112 C112 0.2(12)
C111 C611 N112 C112 -174.9(7)
C611 N112 C112 C212 68.4(11)
C611 N112 C112 C612 -58.3(11)
C611 N112 C112 C512 178.8(8)
N112 C112 C212 C312 92.4(10)
C612 C112 C212 C312 -141.7(9)
C512 C112 C212 C312 -22.1(11)
C112 C212 C312 O312 -120.6(11)
C112 C212 C312 C412 0.5(12)
C412 C312 O312 C712 163.9(12)
C212 C312 O312 C712 -77.1(15)
O312 C312 C412 C512 147.1(9)
C212 C312 C412 C512 22.4(11)
C312 C412 C512 C112 -36.7(11)
N112 C112 C512 C412 -79.6(10)
C212 C112 C512 C412 36.0(11)
C612 C112 C512 C412 157.0(9)
N112 C112 C612 O612 158.1(9)
C212 C112 C612 O612 33.4(13)
C512 C112 C612 O612 -80.6(12)
N112 C112 C612 N113 -25.7(12)
C212 C112 C612 N113 -150.4(9)
C512 C112 C612 N113 95.6(9)
O612 C612 N113 C113 -0.3(14)
C112 C612 N113 C113 -176.4(9)
C612 N113 C113 C213 65.7(13)
C612 N113 C113 C513 177.1(9)
C612 N113 C113 C613 -61.3(11)
N113 C113 C213 C313 76.3(12)
C513 C113 C213 C313 -40.0(11)
C613 C113 C213 C313 -157.1(9)
C113 C213 C313 O313 -90.3(10)
C113 C213 C313 C413 26.7(12)
C213 C313 O313 C713 -75.3(12)
C413 C313 O313 C713 167.9(11)
O313 C313 C413 C513 118.2(10)
C213 C313 C413 C513 -1.9(12)
C313 C413 C513 C113 -23.0(11)
N113 C113 C513 C413 -80.8(10)
C213 C113 C513 C413 38.5(11)
C613 C113 C513 C413 156.9(9)
N113 C113 C613 O613 156.9(9)
C213 C113 C613 O613 29.3(13)
C513 C113 C613 O613 -82.1(11)
N113 C113 C613 N114 -22.0(12)
C213 C113 C613 N114 -149.6(9)
C513 C113 C613 N114 99.0(10)
O613 C613 N114 C114 4.5(15)
C113 C613 N114 C114 -176.7(9)
C613 N114 C114 C214 61.7(12)
C613 N114 C114 C514 173.6(10)
C613 N114 C114 C614 -64.9(12)
N114 C114 C214 C314 74.2(13)
C514 C114 C214 C314 -42.0(16)
C614 C114 C214 C314 -162.1(12)
C114 C214 C314 O314 -88.0(14)
C114 C214 C314 C414 29.5(16)
C214 C314 O314 C714 -76.4(14)
C414 C314 O314 C714 169.4(11)
O314 C314 C414 C514 115.9(13)
C214 C314 C414 C514 -6.0(16)
C314 C414 C514 C114 -19.8(15)
N114 C114 C514 C414 -79.1(11)
C214 C114 C514 C414 38.4(14)
C614 C114 C514 C414 160.7(11)
N114 C114 C614 O614 160.8(8)
C214 C114 C614 O614 36.1(15)
C514 C114 C614 O614 -79.0(11)
N114 C114 C614 N115 -18.5(12)
C214 C114 C614 N115 -143.2(11)
C514 C114 C614 N115 101.8(11)
O614 C614 N115 C115 1.0(14)
C114 C614 N115 C115 -179.8(8)
C614 N115 C115 C215 70.0(11)
C614 N115 C115 C615 -57.0(11)
C614 N115 C115 C515 -173.9(8)
N115 C115 C215 C315 96.0(11)
C615 C115 C215 C315 -138.2(10)
C515 C115 C215 C315 -23.4(13)
C115 C215 C315 O315 -95.2(12)
C115 C215 C315 C415 36.9(14)
C215 C315 O315 C715 -153.6(17)
C415 C315 O315 C715 100(2)
C215 C315 C415 C515 -41.5(17)
O315 C315 C415 C515 66.2(19)
C315 C415 C515 C115 27.8(17)
N115 C115 C515 C415 -124.8(12)
C215 C115 C515 C415 -2.8(14)
C615 C115 C515 C415 116.1(13)
N115 C115 C615 O615 154.8(8)
C215 C115 C615 O615 27.0(12)
C515 C115 C615 O615 -86.2(11)
N115 C115 C615 N116 -26.1(11)
C215 C115 C615 N116 -153.9(9)
C515 C115 C615 N116 92.9(10)
O615 C615 N116 C116 4.1(13)
C115 C615 N116 C116 -174.9(7)
C615 N116 C116 C616 -57.9(11)
C615 N116 C116 C216 71.1(12)
C615 N116 C116 C516 -178.3(8)
N116 C116 C216 C316 76.8(13)
C616 C116 C216 C316 -157.1(11)
C516 C116 C216 C316 -38.4(12)
C116 C216 C316 O316 -88.1(11)
C116 C216 C316 C416 53.1(13)
C216 C316 O316 C716 -165.4(14)
C416 C316 O316 C716 94(3)
O316 C316 C416 C516 52(3)
C216 C316 C416 C516 -50.7(17)
C316 C416 C516 C116 30.5(19)
N116 C116 C516 C416 -112.2(12)
C616 C116 C516 C416 127.2(12)
C216 C116 C516 C416 4.5(14)
N116 C116 C616 O616 152.7(9)
C216 C116 C616 O616 26.3(13)
C516 C116 C616 O616 -87.6(11)
N116 C116 C616 N117 -32.7(12)
C216 C116 C616 N117 -159.1(8)
C516 C116 C616 N117 87.0(10)
O616 C616 N117 C117 -4.5(14)
C116 C616 N117 C117 -179.1(7)
C616 N117 C117 C617 -58.2(11)
C616 N117 C117 C217 68.1(11)
C616 N117 C117 C517 -177.8(8)
C617 C117 C217 C317 -84.8(10)
N117 C117 C217 C317 149.8(7)
C517 C117 C217 C317 33.2(10)
C117 C217 C317 O317 -127.1(8)
C117 C217 C317 C417 -9.9(10)
C417 C317 O317 C717 176.0(8)
C217 C317 O317 C717 -67.4(10)
O317 C317 C417 C517 103.6(8)
C217 C317 C417 C517 -17.0(10)
C617 C117 C517 C417 76.6(9)
N117 C117 C517 C417 -162.7(7)
C217 C117 C517 C417 -43.5(9)
C317 C417 C517 C117 37.0(9)
N117 C117 C617 O717 148.5(10)
C217 C117 C617 O717 22.4(14)
C517 C117 C617 O717 -92.4(11)
N117 C117 C617 N118 -39.6(12)
C217 C117 C617 N118 -165.6(9)
C517 C117 C617 N118 79.5(11)
O717 C617 N118 C118 -0.3(17)
C117 C617 N118 C118 -172.3(10)
C617 N118 C118 C618 48.2(14)
C617 N118 C118 C518 -79.7(14)
C617 N118 C118 C218 165.4(11)
N118 C118 C218 C318 161.3(10)
C618 C118 C218 C318 -82.3(12)
C518 C118 C218 C318 38.1(13)
C118 C218 C318 C418 -25.6(13)
C118 C218 C318 O318 -145.8(10)
C418 C318 O318 C718 76.1(12)
C218 C318 O318 C718 -170.3(10)
C218 C318 C418 C518 4.2(14)
O318 C318 C418 C518 116.2(11)
N118 C118 C518 C418 -152.4(10)
C618 C118 C518 C418 83.1(12)
C218 C118 C518 C418 -33.5(13)
C318 C418 C518 C118 19.8(14)
N118 C118 C618 O618 -144.0(10)
C518 C118 C618 O618 -15.0(15)
C218 C118 C618 O618 98.0(13)
N118 C118 C618 O818 43.6(12)
C518 C118 C618 O818 172.6(9)
C218 C118 C618 O818 -74.3(12)
O618 C618 O818 C818 5.3(15)
C118 C618 O818 C818 177.7(9)
C620 C120 C220 C320 -5(2)
C720 C120 C220 C320 174.4(13)
C120 C220 C320 C420 2(2)
C220 C320 C420 C520 1(2)
C320 C420 C520 C620 -1(2)
C220 C120 C620 C520 5.1(18)
C720 C120 C620 C520 -174.5(11)
C420 C520 C620 C120 -2(2)
C620 C120 C720 O720 -25.7(15)
C220 C120 C720 O720 154.6(11)
C120 C720 O720 C820 166.8(9)
C720 O720 C820 O820 -2.8(14)
C720 O720 C820 N121 177.8(8)
O820 C820 N121 C121 4.8(15)
O720 C820 N121 C121 -175.8(8)
C820 N121 C121 C621 -56.3(11)
C820 N121 C121 C221 70.7(11)
C820 N121 C121 C521 -174.6(9)
N121 C121 C221 C321 146.8(8)
C621 C121 C221 C321 -87.0(9)
C521 C121 C221 C321 27.6(10)
C121 C221 C321 O321 -121.7(9)
C121 C221 C321 C421 -4.3(11)
C221 C321 O321 C721 -70.6(12)
C421 C321 O321 C721 173.0(10)
O321 C321 C421 C521 99.3(10)
C221 C321 C421 C521 -21.6(11)
C321 C421 C521 C121 38.3(11)
N121 C121 C521 C421 -161.8(8)
C621 C121 C521 C421 78.0(9)
C221 C121 C521 C421 -40.0(10)
N121 C121 C621 O621 140.5(8)
C221 C121 C621 O621 12.4(11)
C521 C121 C621 O621 -99.3(9)
N121 C121 C621 N122 -39.0(10)
C221 C121 C621 N122 -167.1(7)
C521 C121 C621 N122 81.2(9)
O621 C621 N122 C122 6.6(12)
C121 C621 N122 C122 -174.0(7)
C621 N122 C122 C522 173.6(7)
C621 N122 C122 C222 59.4(10)
C621 N122 C122 C622 -65.0(10)
N122 C122 C222 C322 99.6(11)
C522 C122 C222 C322 -19.6(13)
C622 C122 C222 C322 -134.6(10)
C122 C222 C322 O322 -120.8(13)
C122 C222 C322 C422 -4.1(14)
C422 C322 O322 C722 173.6(14)
C222 C322 O322 C722 -68.6(18)
O322 C322 C422 C522 149.0(10)
C222 C322 C422 C522 25.7(13)
N122 C122 C522 C422 -85.0(10)
C222 C122 C522 C422 35.6(11)
C622 C122 C522 C422 151.4(9)
C322 C422 C522 C122 -38.6(12)
N122 C122 C622 O622 166.6(7)
C522 C122 C622 O622 -70.6(11)
C222 C122 C622 O622 40.4(12)
N122 C122 C622 N123 -13.5(11)
C522 C122 C622 N123 109.3(9)
C222 C122 C622 N123 -139.7(9)
O622 C622 N123 C123 -5.0(12)
C122 C622 N123 C123 175.1(7)
C622 N123 C123 C223 74.9(10)
C622 N123 C123 C623 -52.7(10)
C622 N123 C123 C523 -168.0(7)
N123 C123 C223 C323 119.4(8)
C623 C123 C223 C323 -115.1(8)
C523 C123 C223 C323 -0.1(9)
C123 C223 C323 O323 -90.6(10)
C123 C223 C323 C423 25.2(10)
C423 C323 O323 C723 153.9(12)
C223 C323 O323 C723 -91.7(13)
O323 C323 C423 C523 75.9(10)
C223 C323 C423 C523 -40.7(10)
C323 C423 C523 C123 39.6(10)
N123 C123 C523 C423 -147.5(7)
C223 C123 C523 C423 -24.3(9)
C623 C123 C523 C423 95.5(8)
N123 C123 C623 O623 151.3(7)
C223 C123 C623 O623 22.7(10)
C523 C123 C623 O623 -91.5(9)
N123 C123 C623 N124 -32.5(9)
C223 C123 C623 N124 -161.1(7)
C523 C123 C623 N124 84.7(8)
O623 C623 N124 C124 2.4(12)
C123 C623 N124 C124 -173.5(7)
C623 N124 C124 C624 -57.6(9)
C623 N124 C124 C524 179.5(7)
C623 N124 C124 C224 71.1(10)
N124 C124 C224 C324 73.9(8)
C624 C124 C224 C324 -159.1(7)
C524 C124 C224 C324 -38.5(8)
C124 C224 C324 O324 -89.5(8)
C124 C224 C324 C424 26.6(9)
C224 C324 O324 C724 -83.0(11)
C424 C324 O324 C724 163.1(9)
O324 C324 C424 C524 114.4(8)
C224 C324 C424 C524 -4.2(9)
C324 C424 C524 C124 -20.2(9)
N124 C124 C524 C424 -78.8(8)
C624 C124 C524 C424 158.2(7)
C224 C124 C524 C424 35.5(9)
N124 C124 C624 O624 154.0(7)
C524 C124 C624 O624 -86.0(9)
C224 C124 C624 O624 28.4(11)
N124 C124 C624 N125 -28.8(10)
C524 C124 C624 N125 91.2(9)
C224 C124 C624 N125 -154.5(7)
O624 C624 N125 C125 2.8(12)
C124 C624 N125 C125 -174.3(7)
C624 N125 C125 C625 -56.7(9)
C624 N125 C125 C225 70.4(9)
C624 N125 C125 C525 -177.5(7)
N125 C125 C225 C325 89.4(8)
C625 C125 C225 C325 -144.0(8)
C525 C125 C225 C325 -27.1(9)
C125 C225 C325 O325 -73.2(9)
C125 C225 C325 C425 42.5(10)
C425 C325 O325 C725 176.2(8)
C225 C325 O325 C725 -70.3(10)
O325 C325 C425 C525 79.6(10)
C225 C325 C425 C525 -41.0(11)
C325 C425 C525 C125 23.2(11)
N125 C125 C525 C425 -115.0(9)
C625 C125 C525 C425 122.5(9)
C225 C125 C525 C425 3.0(10)
N125 C125 C625 O625 150.1(7)
C225 C125 C625 O625 23.8(11)
C525 C125 C625 O625 -88.9(9)
N125 C125 C625 N126 -33.6(9)
C225 C125 C625 N126 -160.0(7)
C525 C125 C625 N126 87.3(8)
O625 C625 N126 C126 1.3(11)
C125 C625 N126 C126 -175.0(6)
C625 N126 C126 C226 65.1(9)
C625 N126 C126 C626 -62.9(9)
C625 N126 C126 C526 174.4(7)
N126 C126 C226 C326 75.0(8)
C626 C126 C226 C326 -156.8(7)
C526 C126 C226 C326 -39.0(8)
C126 C226 C326 O326 -92.5(8)
C126 C226 C326 C426 24.0(9)
C426 C326 O326 C726 167.2(7)
C226 C326 O326 C726 -77.0(9)
O326 C326 C426 C526 122.1(7)
C226 C326 C426 C526 1.9(9)
C326 C426 C526 C126 -25.8(9)
N126 C126 C526 C426 -78.0(8)
C226 C126 C526 C426 39.2(8)
C626 C126 C526 C426 158.1(7)
N126 C126 C626 O626 162.4(8)
C226 C126 C626 O626 34.7(11)
C526 C126 C626 O626 -76.7(10)
N126 C126 C626 N127 -22.7(10)
C226 C126 C626 N127 -150.5(7)
C526 C126 C626 N127 98.2(8)
O626 C626 N127 C127 -9.3(12)
C126 C626 N127 C127 175.9(7)
C626 N127 C127 C527 -177.3(8)
C626 N127 C127 C627 -59.5(10)
C626 N127 C127 C227 67.0(10)
N127 C127 C227 C327 153.1(8)
C527 C127 C227 C327 33.3(9)
C627 C127 C227 C327 -80.6(9)
C127 C227 C327 O327 -133.5(9)
C127 C227 C327 C427 -15.6(10)
C427 C327 O327 C727 171.6(9)
C227 C327 O327 C727 -71.6(12)
O327 C327 C427 C527 111.4(9)
C227 C327 C427 C527 -8.2(11)
C327 C427 C527 C127 29.3(11)
N127 C127 C527 C427 -161.6(8)
C627 C127 C527 C427 78.1(9)
C227 C127 C527 C427 -39.0(10)
N127 C127 C627 O627 152.0(8)
C527 C127 C627 O627 -88.0(9)
C227 C127 C627 O627 23.6(11)
N127 C127 C627 N128 -29.2(10)
C527 C127 C627 N128 90.8(9)
C227 C127 C627 N128 -157.5(8)
O627 C627 N128 C128 -0.5(13)
C127 C627 N128 C128 -179.3(7)
C627 N128 C128 C628 -55.6(10)
C627 N128 C128 C528 179.8(8)
C627 N128 C128 C228 68.0(10)
N128 C128 C228 C328 74.4(10)
C628 C128 C228 C328 -164.4(8)
C528 C128 C228 C328 -40.6(10)
C128 C228 C328 O328 -90.6(10)
C128 C228 C328 C428 25.9(10)
C428 C328 O328 C728 169.6(9)
C228 C328 O328 C728 -74.8(11)
O328 C328 C428 C528 117.3(9)
C228 C328 C428 C528 -2.0(11)
N128 C128 C528 C428 -77.5(9)
C628 C128 C528 C428 161.6(8)
C228 C128 C528 C428 38.9(10)
C328 C428 C528 C128 -23.2(11)
N128 C128 C628 O628 130.3(11)
C528 C128 C628 O628 -109.0(12)
C228 C128 C628 O628 8.2(14)
N128 C128 C628 O828 -51.4(10)
C528 C128 C628 O828 69.3(10)
C228 C128 C628 O828 -173.5(8)
O628 C628 O828 C828 -6.8(14)
C128 C628 O828 C828 174.8(9)
